data_7721051
loop_
_publ_author_name
'Ahmad, Jalal'
'Atencio, Anyie P.'
'Ward, Jas S.'
'Engeser, Marianne'
'Rissanen, Kari'
'Angurell, Inmaculada'
'Rodriguez, Laura'

_publ_section_title
;
 Triphenylene Chromophore Enhances Emission in Au/Cu Heterometallic
 Complexes
;
_journal_name_full 'Dalton Transactions'
_journal_paper_doi 10.1039/D6DT00964F
_journal_year 2026
_chemical_formula_moiety '4(C74 H50 Au2 Cu2 F2 N2 O2 P3), 4(F6 P), 3(C6 H14), C H2 Cl2'
_chemical_formula_sum 'C315 H244 Au8 Cl2 Cu8 F32 N8 O8 P16'
_chemical_formula_weight 7527.64
_space_group_crystal_system triclinic
_space_group_IT_number 2
_space_group_name_Hall '-P 1'
_space_group_name_H-M_alt 'P -1'
_atom_sites_solution_hydrogens geom
_atom_sites_solution_primary dual
_audit_creation_date 2024-03-27
_audit_creation_method
;
Olex2 1.2
(compiled 2018.05.29 svn.r3508 for OlexSys, GUI svn.r5506)
;
_audit_update_record
;
2026-01-05 deposited with the CCDC.	2026-05-26 downloaded from the CCDC.
;
_cell_angle_alpha 89.9310(10)
_cell_angle_beta 69.060(2)
_cell_angle_gamma 66.344(2)
_cell_formula_units_Z 1
_cell_length_a 18.8859(4)
_cell_length_b 19.3043(3)
_cell_length_c 22.4193(4)
_cell_measurement_reflns_used 55786
_cell_measurement_temperature 120.01(10)
_cell_measurement_theta_max 76.0850
_cell_measurement_theta_min 2.7580
_cell_volume 6895.1(3)
_computing_cell_refinement 'CrysAlisPro 1.171.43.100a (Rigaku OD, 2023)'
_computing_data_collection 'CrysAlisPro system (CCD 43.100a 64-bit (release 06-12-2023))'
_computing_data_reduction 'CrysAlisPro 1.171.43.100a (Rigaku OD, 2023)'
_computing_molecular_graphics 'Olex2 (Dolomanov et al., 2009)'
_computing_publication_material 'Olex2 (Dolomanov et al., 2009)'
_computing_structure_refinement 'ShelXL (Sheldrick, 2015)'
_computing_structure_solution 'ShelXT (Sheldrick, 2015)'
_diffrn_ambient_environment N~2~
_diffrn_ambient_temperature 120.01(10)
_diffrn_detector 'Hybrid Pixel Array Detector'
_diffrn_detector_area_resol_mean 10.0000
_diffrn_detector_type 'HyPix-Arc 100'
_diffrn_measured_fraction_theta_full 0.999
_diffrn_measured_fraction_theta_max 0.997
_diffrn_measurement_details
;
List of Runs (angles in degrees, time in seconds):

  # Type    Start    End  Width  t~exp~   \w     \q     \k     \f   Frames
#--------------------------------------------------------------------------
  1  \w     68.00 106.00   0.50    0.75    --  102.08 -99.00 -60.00   76
  2  \w     41.00  84.00   0.50    0.75    --  102.08-125.00 -30.00   86
  3  \w     40.00  99.00   0.50    0.75    --  102.08 -99.00   0.00  118
  4  \w     64.00 106.00   0.50    0.75    --  102.08 -99.00  60.00   84
  5  \w     19.00 104.00   0.50    0.25    --   51.93-125.00 150.00  170
  6  \w     72.00 105.00   0.50    0.75    --  102.08 -99.00  90.00   66
  7  \w     40.00 106.00   0.50    0.75    --  102.08 -99.00  30.00  132
  8  \w     51.00 106.00   0.50    0.75    --  102.08 -99.00 120.00  110
  9  \w     37.00 100.00   0.50    0.75    --  102.08 -99.00 150.00  126
 10  \w     58.00 106.00   0.50    0.75    --  102.08 -99.00 -30.00   96
 11  \w     38.00 104.00   0.50    0.75    --  102.08 -99.00 -90.00  132
 12  \w     58.00 104.00   0.50    0.75    --  102.08 -99.00-150.00   92
 13  \w     48.00 106.00   0.50    0.75    --  102.08 -99.00-180.00  116
 14  \w     66.00 106.00   0.50    0.75    --  102.08 -99.00-120.00   80
 15  \w     26.00  51.00   0.50    0.75    --  102.08 -38.00 120.00   50
 16  \w     31.00  96.00   0.50    0.75    --  102.08 -66.00 151.00  130
 17  \w    -19.00  71.00   0.50    0.25    --   51.93 -66.00 151.00  180
 18  \w     28.00  73.00   0.50    0.75    --  102.08 -57.00  60.00   90
 19  \w     34.00  73.00   0.50    0.75    --  102.08 -57.00  30.00   78
 20  \w     46.00  72.00   0.50    0.75    --  102.08 -57.00  90.00   52
 21  \w     42.00  68.00   0.50    0.75    --  102.08 -57.00   0.00   52
 22  \w     28.00  56.00   0.50    0.75    --  102.08 -57.00 -30.00   56
 23  \w     30.00  56.00   0.50    0.75    --  102.08 -57.00-150.00   52
 24  \w     29.00  69.00   0.50    0.75    --  102.08 -57.00-180.00   80
 25  \w    119.00 145.00   0.50    0.75    --  102.08 125.00  30.00   52
 26  \w     78.00 166.00   0.50    0.75    --  102.08  77.00 -60.00  176
 27  \w    104.00 171.00   0.50    0.75    --  102.08  38.00-120.00  134
 28  \w     83.00 174.00   0.50    0.75    --  102.08  66.00 -73.00  182
 29  \w     33.00 123.00   0.50    0.25    --   51.93  66.00 -73.00  180
 30  \w    136.00 162.00   0.50    0.75    --  102.08  19.00-150.00   52
 31  \w     66.00 131.00   0.50    0.75    --  102.08  19.00-150.00  130
 32  \w     68.00 129.00   0.50    0.75    --  102.08  19.00  90.00  122
 33  \w     98.00 166.00   0.50    0.75    --  102.08  38.00 120.00  136
 34  \w    141.00 175.00   0.50    0.75    --  102.08  19.00  90.00   68
 35  \w    105.00 162.00   0.50    0.75    --  102.08  38.00   0.00  114
 36  \w    -71.00  20.00   0.50    0.25    --  -51.43  66.00 -73.00  182
 37  \w    -71.00 -16.00   0.50    0.75    --  -87.66  66.00 -73.00  110
 38  \w     -4.00  25.00   0.50    0.25    --  -51.43  19.00-150.00   58
 39  \w    -54.00 -13.00   0.50    0.75    --  -87.66  57.00 120.00   82
 40  \w   -112.00 -17.00   0.50    0.75    --  -87.66 125.00 -60.00  190
 41  \w    -92.00 -19.00   0.50    0.75    --  -87.66 125.00-180.00  146
 42  \w   -159.00 -68.00   0.50    0.75    --  -87.66 -66.00 151.00  182
 43  \w   -123.00 -32.00   0.50    0.25    --  -51.43 -66.00 151.00  182
 44  \w   -168.00-100.00   0.50    0.75    --  -95.50 -62.00-140.09  136
 45  \w   -155.00 -86.00   0.50    0.75    --  -87.66 -99.00 -90.00  138
 46  \w   -102.00 -74.00   0.50    0.75    --  -87.66-125.00 -60.00   56
 47  \w   -158.00 -74.00   0.50    0.75    --  -87.66-125.00 -60.00  168
;
_diffrn_measurement_device 'four-circle diffractometer'
_diffrn_measurement_device_type 'XtaLAB Synergy R, HyPix-Arc 100'
_diffrn_measurement_method '\w scans'
_diffrn_orient_matrix_type 'CrysAlisPro convention (1999,Acta A55,543-557)'
_diffrn_orient_matrix_UB_11 -0.0046865000
_diffrn_orient_matrix_UB_12 0.0618509000
_diffrn_orient_matrix_UB_13 -0.0438256000
_diffrn_orient_matrix_UB_21 0.0962777000
_diffrn_orient_matrix_UB_22 -0.0390366000
_diffrn_orient_matrix_UB_23 -0.0352533000
_diffrn_orient_matrix_UB_31 -0.0076971000
_diffrn_orient_matrix_UB_32 -0.0495698000
_diffrn_orient_matrix_UB_33 -0.0490272000
_diffrn_radiation_monochromator mirror
_diffrn_radiation_probe x-ray
_diffrn_radiation_type CuK\a
_diffrn_radiation_wavelength 1.54184
_diffrn_reflns_av_R_equivalents 0.0452
_diffrn_reflns_av_unetI/netI 0.0350
_diffrn_reflns_Laue_measured_fraction_full 0.999
_diffrn_reflns_Laue_measured_fraction_max 0.997
_diffrn_reflns_limit_h_max 23
_diffrn_reflns_limit_h_min -23
_diffrn_reflns_limit_k_max 23
_diffrn_reflns_limit_k_min -24
_diffrn_reflns_limit_l_max 25
_diffrn_reflns_limit_l_min -28
_diffrn_reflns_number 142176
_diffrn_reflns_point_group_measured_fraction_full 0.999
_diffrn_reflns_point_group_measured_fraction_max 0.997
_diffrn_reflns_theta_full 67.684
_diffrn_reflns_theta_max 74.503
_diffrn_reflns_theta_min 2.534
_diffrn_source 'Rotating-anode X-ray tube'
_diffrn_source_type 'PhotonJet R (Cu) X-ray Source'
_exptl_absorpt_coefficient_mu 10.178
_exptl_absorpt_correction_T_max 0.70548
_exptl_absorpt_correction_T_min 0.68631
_exptl_absorpt_correction_type sphere
_exptl_absorpt_process_details
;
CrysAlisPro 1.171.43.100a (Rigaku Oxford Diffraction, 2023)
Spherical absorption correction
using equivalent radius and absorption coefficient.
Empirical absorption correction using spherical harmonics,
implemented in SCALE3 ABSPACK scaling algorithm.
;
_exptl_crystal_colour colourless
_exptl_crystal_colour_primary colourless
_exptl_crystal_density_diffrn 1.813
_exptl_crystal_description plate
_exptl_crystal_F_000 3680
_exptl_crystal_recrystallization_method 'Re-crystallisation from solvent: dichloromethane/hexane'
_exptl_crystal_size_max 0.137
_exptl_crystal_size_mid 0.071
_exptl_crystal_size_min 0.008
_exptl_crystal_size_rad 0.024
_refine_diff_density_max 1.523
_refine_diff_density_min -1.500
_refine_diff_density_rms 0.112
_refine_ls_extinction_method none
_refine_ls_goodness_of_fit_ref 1.040
_refine_ls_hydrogen_treatment constr
_refine_ls_matrix_type full
_refine_ls_number_parameters 1817
_refine_ls_number_reflns 28119
_refine_ls_number_restraints 92
_refine_ls_restrained_S_all 1.060
_refine_ls_R_factor_all 0.0468
_refine_ls_R_factor_gt 0.0391
_refine_ls_shift/su_max 0.003
_refine_ls_shift/su_mean 0.000
_refine_ls_structure_factor_coef Fsqd
_refine_ls_weighting_details 'w=1/[\s^2^(Fo^2^)+(0.0433P)^2^+20.4779P] where P=(Fo^2^+2Fc^2^)/3'
_refine_ls_weighting_scheme calc
_refine_ls_wR_factor_gt 0.0926
_refine_ls_wR_factor_ref 0.0960
_reflns_Friedel_coverage 0.000
_reflns_number_gt 24698
_reflns_number_total 28119
_reflns_threshold_expression 'I > 2\s(I)'
_cod_data_source_file d6dt00964f2.cif
_cod_data_source_block Cu1a
_cod_original_sg_symbol_H-M P-1
_cod_database_code 7721051
_shelxl_version_number 2014/6
_shelx_space_group_comment
;
The symmetry employed for this shelxl refinement is uniquely defined
by the following loop, which should always be used as a source of
symmetry information in preference to the above space-group names.
They are only intended as comments.
;
_shelx_estimated_absorpt_t_max 0.923
_shelx_estimated_absorpt_t_min 0.336
_diffrn_oxdiff_digest_frames
;
0161d201d853ecb9118cc5b0a7b25e4e3105280643a
;
_reflns_odcompleteness_completeness 99.72
_reflns_odcompleteness_iscentric 1
_reflns_odcompleteness_theta 74.33
_olex2_refinement_description
;
1. Fixed Uiso
 At 1.2 times of:
  All C(H) groups, All C(H,H) groups
 At 1.5 times of:
  All C(H,H,H) groups
2. Restrained distances
 C412-C413
 1.54 with sigma of 0.01
 C415-C414
 1.54 with sigma of 0.02
 C414-C413
 1.54 with sigma of 0.01
 C415-C416
 1.54 with sigma of 0.02
 Cl31-C301 = Cl32-C301
 1.7 with sigma of 0.01
 C413-C415
 2.5 with sigma of 0.04
 C414-C416
 2.5 with sigma of 0.02
3. Uiso/Uaniso restraints and constraints
Uanis(C411) = Uanis(C416)
4. Rigid body (RIGU) restrains
 P201, F202, F203, F204, F205, F206, F207
 with sigma for 1-2 distances of 0.002 and sigma for 1-3 distances of 0.002
 C411, C412, C413, C414, C415
 with sigma for 1-2 distances of 0.002 and sigma for 1-3 distances of 0.002
5. Others
 Sof(P11A)=Sof(F12A)=1-FVAR(1)
 Sof(P11)=Sof(F12)=FVAR(1)
 Fixed Sof: Cl31(0.5) Cl32(0.5) C301(0.5) H30A(0.5) H30B(0.5)
6.a Secondary CH2 refined with riding coordinates:
 C301(H30A,H30B), C402(H40D,H40E), C403(H40F,H40G), C412(H41D,H41E), C413(H41F,
 H41G), C414(H41H,H41I), C415(H41J,H41K)
6.b Aromatic/amide H refined with riding coordinates:
 C4(H4), C5(H5), C8(H8), C9(H9), C10(H10), C11(H11), C14(H14), C15(H15),
 C16(H16), C17(H17), C20(H20), C23(H23), C24(H24), C25(H25), C26(H26), C32(H32),
  C33(H33), C34(H34), C35(H35), C36(H36), C42(H42), C43(H43), C44(H44),
 C45(H45), C46(H46), C54(H54), C55(H55), C58(H58), C59(H59), C60(H60), C61(H61),
  C64(H64), C65(H65), C66(H66), C67(H67), C70(H70), C73(H73), C74(H74),
 C75(H75), C76(H76), C82(H82), C83(H83), C84(H84), C85(H85), C86(H86), C92(H92),
  C93(H93), C94(H94), C95(H95), C96(H96), C104(H104), C105(H105), C108(H108),
 C109(H109), C110(H110), C111(H111), C114(H114), C115(H115), C116(H116),
 C117(H117), C120(H120), C123(H123), C124(H124), C125(H125), C126(H126),
 C132(H132), C133(H133), C134(H134), C135(H135), C136(H136), C142(H142),
 C143(H143), C144(H144), C145(H145), C146(H146), C154(H154), C155(H155),
 C158(H158), C159(H159), C160(H160), C161(H161), C164(H164), C165(H165),
 C166(H166), C167(H167), C170(H170), C173(H173), C174(H174), C175(H175),
 C176(H176), C182(H182), C183(H183), C184(H184), C185(H185), C186(H186),
 C192(H192), C193(H193), C194(H194), C195(H195), C196(H196)
6.c Idealised Me refined as rotating group:
 C401(H40A,H40B,H40C), C411(H41A,H41B,H41C), C416(H41L,H41M,H41N)
;
_olex2_submission_special_instructions 'No special instructions were received'
_oxdiff_exptl_absorpt_empirical_details
;
Empirical correction (ABSPACK) includes:
- Absorption correction using spherical harmonics
- Frame scaling
;
_oxdiff_exptl_absorpt_empirical_full_max 2.292
_oxdiff_exptl_absorpt_empirical_full_min 0.517

loop_
_space_group_symop_operation_xyz
'x, y, z'
'-x, -y, -z'

loop_
_atom_site_label
_atom_site_type_symbol
_atom_site_fract_x
_atom_site_fract_y
_atom_site_fract_z
_atom_site_U_iso_or_equiv
_atom_site_adp_type
_atom_site_occupancy
_atom_site_site_symmetry_order
_atom_site_calc_flag
_atom_site_refinement_flags_posn
_atom_site_refinement_flags_adp
_atom_site_refinement_flags_occupancy
_atom_site_disorder_assembly
_atom_site_disorder_group
Au1 Au 0.58058(2) 0.57639(2) 0.18443(2) 0.02745(5) Uani 1 1 d . . . . .
Au2 Au 0.39756(2) 0.49251(2) 0.26020(2) 0.02909(5) Uani 1 1 d . . . . .
Cu1 Cu 0.59324(4) 0.45485(4) 0.26104(3) 0.02830(14) Uani 1 1 d . . . . .
Cu2 Cu 0.46452(4) 0.50939(4) 0.12833(3) 0.02901(14) Uani 1 1 d . . . . .
P1 P 0.68487(8) 0.56827(7) 0.21703(6) 0.0305(2) Uani 1 1 d . . . . .
P2 P 0.29922(8) 0.48750(8) 0.22716(6) 0.0331(3) Uani 1 1 d . . . . .
P11 P 0.63983(19) 0.37713(18) 0.11454(16) 0.0319(6) Uani 0.844(9) 1 d . . P A 1
P11A P 0.6217(12) 0.3627(8) 0.1306(8) 0.034(3) Uani 0.156(9) 1 d . . P A 2
F11 F 0.6939(2) 0.29390(17) 0.07973(15) 0.0490(8) Uani 1 1 d . . . . .
F12 F 0.7041(3) 0.4089(3) 0.0788(2) 0.0632(15) Uani 0.844(9) 1 d . . P A 1
F12A F 0.5740(15) 0.3144(12) 0.1608(11) 0.053(7) Uani 0.156(9) 1 d . . P A 2
O11 O 0.6337(3) 0.3796(2) 0.18109(19) 0.0513(10) Uani 1 1 d . . . . .
O12 O 0.5701(3) 0.4114(2) 0.09498(19) 0.0473(10) Uani 1 1 d . . . . .
N22 N 0.7103(2) 0.4290(2) 0.25299(19) 0.0303(8) Uani 1 1 d . . . . .
N72 N 0.3980(3) 0.4675(2) 0.0998(2) 0.0325(8) Uani 1 1 d . . . . .
C1 C 0.4850(3) 0.5965(3) 0.1556(2) 0.0292(9) Uani 1 1 d . . . . .
C2 C 0.4221(3) 0.6243(3) 0.1435(2) 0.0295(9) Uani 1 1 d . . . . .
C3 C 0.3465(3) 0.6785(3) 0.1354(2) 0.0311(10) Uani 1 1 d . . . . .
C4 C 0.3268(3) 0.6658(3) 0.0829(2) 0.0343(10) Uani 1 1 d . . . . .
H4 H 0.3612 0.6195 0.0526 0.041 Uiso 1 1 calc R . . . .
C5 C 0.2582(3) 0.7199(3) 0.0754(2) 0.0358(11) Uani 1 1 d . . . . .
H5 H 0.2460 0.7105 0.0394 0.043 Uiso 1 1 calc R . . . .
C6 C 0.2050(3) 0.7889(3) 0.1192(2) 0.0328(10) Uani 1 1 d . . . . .
C7 C 0.1353(3) 0.8493(3) 0.1083(3) 0.0371(11) Uani 1 1 d . . . . .
C8 C 0.1220(4) 0.8428(4) 0.0510(3) 0.0509(15) Uani 1 1 d . . . . .
H8 H 0.1580 0.7978 0.0193 0.061 Uiso 1 1 calc R . . . .
C9 C 0.0576(5) 0.9004(4) 0.0401(4) 0.0620(18) Uani 1 1 d . . . . .
H9 H 0.0492 0.8947 0.0014 0.074 Uiso 1 1 calc R . . . .
C10 C 0.0056(5) 0.9660(4) 0.0853(4) 0.0608(18) Uani 1 1 d . . . . .
H10 H -0.0388 1.0056 0.0779 0.073 Uiso 1 1 calc R . . . .
C11 C 0.0177(4) 0.9745(4) 0.1414(3) 0.0535(15) Uani 1 1 d . . . . .
H11 H -0.0184 1.0204 0.1720 0.064 Uiso 1 1 calc R . . . .
C12 C 0.0824(3) 0.9165(3) 0.1545(3) 0.0390(11) Uani 1 1 d . . . . .
C13 C 0.0954(3) 0.9257(3) 0.2140(3) 0.0373(11) Uani 1 1 d . . . . .
C14 C 0.0416(4) 0.9908(3) 0.2617(3) 0.0468(13) Uani 1 1 d . . . . .
H14 H -0.0047 1.0294 0.2556 0.056 Uiso 1 1 calc R . . . .
C15 C 0.0543(4) 1.0000(3) 0.3172(3) 0.0503(14) Uani 1 1 d . . . . .
H15 H 0.0176 1.0451 0.3487 0.060 Uiso 1 1 calc R . . . .
C16 C 0.1208(4) 0.9432(3) 0.3273(3) 0.0473(14) Uani 1 1 d . . . . .
H16 H 0.1291 0.9488 0.3660 0.057 Uiso 1 1 calc R . . . .
C17 C 0.1748(3) 0.8785(3) 0.2808(3) 0.0405(12) Uani 1 1 d . . . . .
H17 H 0.2202 0.8400 0.2880 0.049 Uiso 1 1 calc R . . . .
C18 C 0.1641(3) 0.8685(3) 0.2234(2) 0.0332(10) Uani 1 1 d . . . . .
C19 C 0.2215(3) 0.8006(3) 0.1743(2) 0.0323(10) Uani 1 1 d . . . . .
C20 C 0.2936(3) 0.7449(3) 0.1804(2) 0.0323(10) Uani 1 1 d . . . . .
H20 H 0.3062 0.7532 0.2164 0.039 Uiso 1 1 calc R . . . .
C21 C 0.7504(3) 0.4733(3) 0.2282(2) 0.0323(10) Uani 1 1 d . . . . .
C23 C 0.7542(3) 0.3624(3) 0.2669(3) 0.0374(11) Uani 1 1 d . . . . .
H23 H 0.7269 0.3303 0.2832 0.045 Uiso 1 1 calc R . . . .
C24 C 0.8371(4) 0.3369(3) 0.2592(3) 0.0470(13) Uani 1 1 d . . . . .
H24 H 0.8649 0.2899 0.2717 0.056 Uiso 1 1 calc R . . . .
C25 C 0.8784(4) 0.3813(3) 0.2328(3) 0.0500(14) Uani 1 1 d . . . . .
H25 H 0.9359 0.3648 0.2257 0.060 Uiso 1 1 calc R . . . .
C26 C 0.8342(4) 0.4506(3) 0.2169(3) 0.0440(12) Uani 1 1 d . . . . .
H26 H 0.8613 0.4821 0.1984 0.053 Uiso 1 1 calc R . . . .
C31 C 0.6455(3) 0.6266(3) 0.2950(2) 0.0320(10) Uani 1 1 d . . . . .
C32 C 0.5626(3) 0.6790(3) 0.3213(3) 0.0365(11) Uani 1 1 d . . . . .
H32 H 0.5276 0.6845 0.2983 0.044 Uiso 1 1 calc R . . . .
C33 C 0.5300(4) 0.7238(3) 0.3814(3) 0.0431(12) Uani 1 1 d . . . . .
H33 H 0.4728 0.7599 0.3994 0.052 Uiso 1 1 calc R . . . .
C34 C 0.5808(4) 0.7158(3) 0.4150(3) 0.0401(12) Uani 1 1 d . . . . .
H34 H 0.5587 0.7469 0.4559 0.048 Uiso 1 1 calc R . . . .
C35 C 0.6632(4) 0.6631(3) 0.3892(3) 0.0423(12) Uani 1 1 d . . . . .
H35 H 0.6977 0.6571 0.4127 0.051 Uiso 1 1 calc R . . . .
C36 C 0.6965(3) 0.6185(3) 0.3293(3) 0.0360(11) Uani 1 1 d . . . . .
H36 H 0.7539 0.5825 0.3115 0.043 Uiso 1 1 calc R . . . .
C41 C 0.7606(3) 0.5958(3) 0.1598(3) 0.0377(11) Uani 1 1 d . . . . .
C42 C 0.8000(4) 0.5571(4) 0.0963(3) 0.0535(15) Uani 1 1 d . . . . .
H42 H 0.7858 0.5189 0.0840 0.064 Uiso 1 1 calc R . . . .
C43 C 0.8597(5) 0.5747(5) 0.0515(4) 0.069(2) Uani 1 1 d . . . . .
H43 H 0.8878 0.5477 0.0084 0.083 Uiso 1 1 calc R . . . .
C44 C 0.8788(5) 0.6312(5) 0.0690(4) 0.071(2) Uani 1 1 d . . . . .
H44 H 0.9201 0.6428 0.0375 0.086 Uiso 1 1 calc R . . . .
C45 C 0.8398(5) 0.6710(5) 0.1306(4) 0.066(2) Uani 1 1 d . . . . .
H45 H 0.8532 0.7103 0.1418 0.079 Uiso 1 1 calc R . . . .
C46 C 0.7798(4) 0.6534(4) 0.1771(3) 0.0471(13) Uani 1 1 d . . . . .
H46 H 0.7522 0.6805 0.2202 0.057 Uiso 1 1 calc R . . . .
C51 C 0.4680(3) 0.5063(3) 0.3041(2) 0.0274(9) Uani 1 1 d . . . . .
C52 C 0.4962(3) 0.5205(3) 0.3423(2) 0.0282(9) Uani 1 1 d . . . . .
C53 C 0.4972(3) 0.5499(2) 0.4008(2) 0.0259(9) Uani 1 1 d . . . . .
C54 C 0.4217(3) 0.6045(3) 0.4473(2) 0.0284(9) Uani 1 1 d . . . . .
H54 H 0.3714 0.6218 0.4399 0.034 Uiso 1 1 calc R . . . .
C55 C 0.4212(3) 0.6326(3) 0.5037(2) 0.0286(9) Uani 1 1 d . . . . .
H55 H 0.3700 0.6702 0.5347 0.034 Uiso 1 1 calc R . . . .
C56 C 0.4939(3) 0.6079(2) 0.5170(2) 0.0262(9) Uani 1 1 d . . . . .
C57 C 0.4925(3) 0.6389(2) 0.5775(2) 0.0262(9) Uani 1 1 d . . . . .
C58 C 0.4168(3) 0.6895(3) 0.6263(2) 0.0340(10) Uani 1 1 d . . . . .
H58 H 0.3656 0.7027 0.6208 0.041 Uiso 1 1 calc R . . . .
C59 C 0.4157(4) 0.7208(3) 0.6824(3) 0.0396(12) Uani 1 1 d . . . . .
H59 H 0.3638 0.7544 0.7155 0.048 Uiso 1 1 calc R . . . .
C60 C 0.4901(4) 0.7029(3) 0.6903(3) 0.0395(12) Uani 1 1 d . . . . .
H60 H 0.4894 0.7260 0.7280 0.047 Uiso 1 1 calc R . . . .
C61 C 0.5651(4) 0.6520(3) 0.6438(2) 0.0358(11) Uani 1 1 d . . . . .
H61 H 0.6158 0.6399 0.6498 0.043 Uiso 1 1 calc R . . . .
C62 C 0.5675(3) 0.6174(2) 0.5869(2) 0.0286(9) Uani 1 1 d . . . . .
C63 C 0.6455(3) 0.5578(3) 0.5405(2) 0.0296(9) Uani 1 1 d . . . . .
C64 C 0.7204(3) 0.5281(3) 0.5521(3) 0.0412(12) Uani 1 1 d . . . . .
H64 H 0.7204 0.5493 0.5903 0.049 Uiso 1 1 calc R . . . .
C65 C 0.7923(4) 0.4702(4) 0.5102(3) 0.0501(14) Uani 1 1 d . . . . .
H65 H 0.8415 0.4512 0.5193 0.060 Uiso 1 1 calc R . . . .
C66 C 0.7932(4) 0.4391(4) 0.4539(3) 0.0504(14) Uani 1 1 d . . . . .
H66 H 0.8436 0.3991 0.4242 0.061 Uiso 1 1 calc R . . . .
C67 C 0.7220(3) 0.4657(3) 0.4411(3) 0.0402(12) Uani 1 1 d . . . . .
H67 H 0.7236 0.4434 0.4026 0.048 Uiso 1 1 calc R . . . .
C68 C 0.6467(3) 0.5250(3) 0.4836(2) 0.0292(9) Uani 1 1 d . . . . .
C69 C 0.5699(3) 0.5528(2) 0.4708(2) 0.0256(9) Uani 1 1 d . . . . .
C70 C 0.5692(3) 0.5250(2) 0.4133(2) 0.0270(9) Uani 1 1 d . . . . .
H70 H 0.6201 0.4878 0.3818 0.032 Uiso 1 1 calc R . . . .
C71 C 0.3298(3) 0.4604(3) 0.1403(2) 0.0355(11) Uani 1 1 d . . . . .
C73 C 0.4235(4) 0.4443(3) 0.0366(2) 0.0389(12) Uani 1 1 d . . . . .
H73 H 0.4724 0.4480 0.0078 0.047 Uiso 1 1 calc R . . . .
C74 C 0.3827(4) 0.4149(4) 0.0106(3) 0.0462(13) Uani 1 1 d . . . . .
H74 H 0.4029 0.3994 -0.0348 0.055 Uiso 1 1 calc R . . . .
C75 C 0.3124(4) 0.4088(4) 0.0522(3) 0.0533(16) Uani 1 1 d . . . . .
H75 H 0.2827 0.3893 0.0360 0.064 Uiso 1 1 calc R . . . .
C76 C 0.2852(4) 0.4315(4) 0.1180(3) 0.0473(14) Uani 1 1 d . . . . .
H76 H 0.2370 0.4274 0.1477 0.057 Uiso 1 1 calc R . . . .
C81 C 0.2101(3) 0.5803(3) 0.2523(3) 0.0398(12) Uani 1 1 d . . . . .
C82 C 0.1782(3) 0.6213(4) 0.2093(3) 0.0470(13) Uani 1 1 d . . . . .
H82 H 0.2012 0.5992 0.1649 0.056 Uiso 1 1 calc R . . . .
C83 C 0.1131(4) 0.6938(4) 0.2314(4) 0.0581(16) Uani 1 1 d . . . . .
H83 H 0.0914 0.7213 0.2020 0.070 Uiso 1 1 calc R . . . .
C84 C 0.0793(4) 0.7266(4) 0.2947(4) 0.0597(17) Uani 1 1 d . . . . .
H84 H 0.0343 0.7766 0.3093 0.072 Uiso 1 1 calc R . . . .
C85 C 0.1111(4) 0.6867(4) 0.3374(4) 0.0648(19) Uani 1 1 d . . . . .
H85 H 0.0876 0.7093 0.3816 0.078 Uiso 1 1 calc R . . . .
C86 C 0.1764(4) 0.6145(4) 0.3163(3) 0.0546(16) Uani 1 1 d . . . . .
H86 H 0.1985 0.5880 0.3459 0.065 Uiso 1 1 calc R . . . .
C91 C 0.2607(4) 0.4184(3) 0.2621(2) 0.0396(12) Uani 1 1 d . . . . .
C92 C 0.1766(4) 0.4335(4) 0.2873(3) 0.0549(15) Uani 1 1 d . . . . .
H92 H 0.1357 0.4825 0.2875 0.066 Uiso 1 1 calc R . . . .
C93 C 0.1518(5) 0.3778(5) 0.3119(4) 0.073(2) Uani 1 1 d . . . . .
H93 H 0.0940 0.3885 0.3295 0.088 Uiso 1 1 calc R . . . .
C94 C 0.2117(6) 0.3062(5) 0.3110(4) 0.074(2) Uani 1 1 d . . . . .
H94 H 0.1944 0.2680 0.3283 0.089 Uiso 1 1 calc R . . . .
C95 C 0.2956(5) 0.2896(4) 0.2855(3) 0.0571(16) Uani 1 1 d . . . . .
H95 H 0.3362 0.2402 0.2847 0.069 Uiso 1 1 calc R . . . .
C96 C 0.3202(4) 0.3461(3) 0.2609(3) 0.0423(12) Uani 1 1 d . . . . .
H96 H 0.3781 0.3352 0.2430 0.051 Uiso 1 1 calc R . . . .
Au3 Au 0.47064(2) 0.90707(2) 0.72576(2) 0.03552(5) Uani 1 1 d . . . . .
Au4 Au 0.63016(2) 1.02386(2) 0.68133(2) 0.04229(6) Uani 1 1 d . . . . .
Cu3 Cu 0.44953(6) 1.04219(5) 0.79799(4) 0.0449(2) Uani 1 1 d . . . . .
Cu4 Cu 0.57219(5) 0.97616(4) 0.59558(4) 0.03607(16) Uani 1 1 d . . . . .
P3 P 0.36109(9) 0.92047(7) 0.81854(6) 0.0369(3) Uani 1 1 d . . . . .
P4 P 0.69974(8) 1.05875(7) 0.59026(6) 0.0330(3) Uani 1 1 d . . . . .
P21 P 0.38872(9) 1.10752(7) 0.68695(6) 0.0372(3) Uani 1 1 d . . . . .
F21 F 0.3249(2) 1.0722(2) 0.70472(18) 0.0543(8) Uani 1 1 d . . . . .
F22 F 0.3329(2) 1.18594(18) 0.67628(16) 0.0493(8) Uani 1 1 d . . . . .
O21 O 0.4054(3) 1.1193(2) 0.74399(19) 0.0533(11) Uani 1 1 d . . . . .
O22 O 0.4562(3) 1.0649(2) 0.62447(19) 0.0469(9) Uani 1 1 d . . . . .
N122 N 0.3334(3) 1.0644(2) 0.8605(2) 0.0415(10) Uani 1 1 d . . . . .
N172 N 0.6177(3) 1.0292(2) 0.5236(2) 0.0341(9) Uani 1 1 d . . . . .
C101 C 0.5660(4) 0.8859(3) 0.6401(3) 0.0415(12) Uani 1 1 d . . . . .
C102 C 0.6283(4) 0.8606(3) 0.5882(3) 0.0387(11) Uani 1 1 d . . . . .
C103 C 0.6978(3) 0.8067(3) 0.5331(3) 0.0366(11) Uani 1 1 d . . . . .
C104 C 0.7216(4) 0.7286(3) 0.5338(3) 0.0420(12) Uani 1 1 d . . . . .
H104 H 0.6970 0.7114 0.5721 0.050 Uiso 1 1 calc R . . . .
C105 C 0.7806(4) 0.6765(3) 0.4792(3) 0.0399(11) Uani 1 1 d . . . . .
H105 H 0.7972 0.6233 0.4807 0.048 Uiso 1 1 calc R . . . .
C106 C 0.8169(3) 0.6995(3) 0.4216(3) 0.0361(11) Uani 1 1 d . . . . .
C107 C 0.8725(3) 0.6451(3) 0.3598(3) 0.0421(12) Uani 1 1 d . . . . .
C108 C 0.8937(4) 0.5659(3) 0.3588(3) 0.0496(14) Uani 1 1 d . . . . .
H108 H 0.8742 0.5476 0.3979 0.059 Uiso 1 1 calc R . . . .
C109 C 0.9424(4) 0.5154(4) 0.3015(4) 0.0587(17) Uani 1 1 d . . . . .
H109 H 0.9565 0.4623 0.3011 0.070 Uiso 1 1 calc R . . . .
C110 C 0.9711(4) 0.5415(4) 0.2444(4) 0.0621(18) Uani 1 1 d . . . . .
H110 H 1.0052 0.5062 0.2050 0.075 Uiso 1 1 calc R . . . .
C111 C 0.9505(4) 0.6179(4) 0.2445(3) 0.0561(16) Uani 1 1 d . . . . .
H111 H 0.9703 0.6351 0.2049 0.067 Uiso 1 1 calc R . . . .
C112 C 0.9003(3) 0.6721(4) 0.3025(3) 0.0444(13) Uani 1 1 d . . . . .
C113 C 0.8818(3) 0.7531(3) 0.3031(3) 0.0426(12) Uani 1 1 d . . . . .
C114 C 0.9107(4) 0.7815(4) 0.2462(3) 0.0561(16) Uani 1 1 d . . . . .
H114 H 0.9381 0.7484 0.2056 0.067 Uiso 1 1 calc R . . . .
C115 C 0.8999(4) 0.8570(4) 0.2480(4) 0.0653(19) Uani 1 1 d . . . . .
H115 H 0.9205 0.8752 0.2091 0.078 Uiso 1 1 calc R . . . .
C116 C 0.8592(4) 0.9054(4) 0.3067(4) 0.0647(19) Uani 1 1 d . . . . .
H116 H 0.8535 0.9566 0.3084 0.078 Uiso 1 1 calc R . . . .
C117 C 0.8268(4) 0.8798(4) 0.3628(3) 0.0535(15) Uani 1 1 d . . . . .
H117 H 0.7978 0.9140 0.4028 0.064 Uiso 1 1 calc R . . . .
C118 C 0.8357(3) 0.8042(3) 0.3619(3) 0.0414(12) Uani 1 1 d . . . . .
C119 C 0.7975(3) 0.7777(3) 0.4211(3) 0.0367(11) Uani 1 1 d . . . . .
C120 C 0.7378(3) 0.8298(3) 0.4782(3) 0.0392(11) Uani 1 1 d . . . . .
H120 H 0.7248 0.8827 0.4789 0.047 Uiso 1 1 calc R . . . .
C121 C 0.2950(4) 1.0184(3) 0.8630(3) 0.0452(13) Uani 1 1 d . . . . .
C123 C 0.2871(5) 1.1340(3) 0.8982(3) 0.0559(17) Uani 1 1 d . . . . .
H123 H 0.3135 1.1670 0.8975 0.067 Uiso 1 1 calc R . . . .
C124 C 0.2040(6) 1.1596(4) 0.9373(4) 0.070(2) Uani 1 1 d . . . . .
H124 H 0.1743 1.2085 0.9642 0.084 Uiso 1 1 calc R . . . .
C125 C 0.1643(6) 1.1139(4) 0.9372(4) 0.083(3) Uani 1 1 d . . . . .
H125 H 0.1060 1.1313 0.9625 0.100 Uiso 1 1 calc R . . . .
C126 C 0.2105(5) 1.0421(4) 0.8998(4) 0.071(2) Uani 1 1 d . . . . .
H126 H 0.1844 1.0091 0.8991 0.086 Uiso 1 1 calc R . . . .
C131 C 0.3903(4) 0.8646(3) 0.8780(3) 0.0388(11) Uani 1 1 d . . . . .
C132 C 0.4704(4) 0.8061(3) 0.8592(3) 0.0433(12) Uani 1 1 d . . . . .
H132 H 0.5101 0.7984 0.8164 0.052 Uiso 1 1 calc R . . . .
C133 C 0.4933(5) 0.7588(4) 0.9015(3) 0.0549(16) Uani 1 1 d . . . . .
H133 H 0.5483 0.7185 0.8877 0.066 Uiso 1 1 calc R . . . .
C134 C 0.4360(5) 0.7702(4) 0.9642(3) 0.0582(18) Uani 1 1 d . . . . .
H134 H 0.4512 0.7372 0.9934 0.070 Uiso 1 1 calc R . . . .
C135 C 0.3567(5) 0.8297(4) 0.9841(3) 0.0552(17) Uani 1 1 d . . . . .
H135 H 0.3179 0.8381 1.0275 0.066 Uiso 1 1 calc R . . . .
C136 C 0.3328(4) 0.8774(4) 0.9417(3) 0.0464(14) Uani 1 1 d . . . . .
H136 H 0.2781 0.9181 0.9557 0.056 Uiso 1 1 calc R . . . .
C141 C 0.2867(4) 0.8925(3) 0.8038(3) 0.0389(11) Uani 1 1 d . . . . .
C142 C 0.2623(4) 0.9188(3) 0.7528(3) 0.0465(13) Uani 1 1 d . . . . .
H142 H 0.2830 0.9514 0.7280 0.056 Uiso 1 1 calc R . . . .
C143 C 0.2078(4) 0.8970(3) 0.7389(4) 0.0530(15) Uani 1 1 d . . . . .
H143 H 0.1915 0.9146 0.7042 0.064 Uiso 1 1 calc R . . . .
C144 C 0.1770(4) 0.8501(3) 0.7748(3) 0.0506(15) Uani 1 1 d . . . . .
H144 H 0.1394 0.8357 0.7649 0.061 Uiso 1 1 calc R . . . .
C145 C 0.2011(4) 0.8239(3) 0.8255(3) 0.0484(14) Uani 1 1 d . . . . .
H145 H 0.1796 0.7919 0.8506 0.058 Uiso 1 1 calc R . . . .
C146 C 0.2567(4) 0.8449(3) 0.8390(3) 0.0422(12) Uani 1 1 d . . . . .
H146 H 0.2741 0.8261 0.8730 0.051 Uiso 1 1 calc R . . . .
C151 C 0.5748(4) 0.9946(4) 0.7658(3) 0.0509(15) Uani 1 1 d . . . . .
C152 C 0.5495(4) 0.9760(4) 0.8185(3) 0.0456(13) Uani 1 1 d . . . . .
C153 C 0.5458(4) 0.9398(3) 0.8756(3) 0.0411(12) Uani 1 1 d . . . . .
C154 C 0.6166(4) 0.8775(4) 0.8754(3) 0.0509(14) Uani 1 1 d . . . . .
H154 H 0.6671 0.8576 0.8377 0.061 Uiso 1 1 calc R . . . .
C155 C 0.6125(4) 0.8447(4) 0.9310(3) 0.0487(14) Uani 1 1 d . . . . .
H155 H 0.6610 0.8025 0.9309 0.058 Uiso 1 1 calc R . . . .
C156 C 0.5385(4) 0.8722(3) 0.9872(3) 0.0424(12) Uani 1 1 d . . . . .
C157 C 0.5344(4) 0.8365(3) 1.0457(3) 0.0464(14) Uani 1 1 d . . . . .
C158 C 0.6066(5) 0.7761(4) 1.0478(3) 0.0588(18) Uani 1 1 d . . . . .
H158 H 0.6581 0.7574 1.0110 0.071 Uiso 1 1 calc R . . . .
C159 C 0.6025(6) 0.7442(4) 1.1038(4) 0.070(2) Uani 1 1 d . . . . .
H159 H 0.6510 0.7032 1.1050 0.084 Uiso 1 1 calc R . . . .
C160 C 0.5289(8) 0.7714(4) 1.1570(4) 0.084(3) Uani 1 1 d . . . . .
H160 H 0.5268 0.7495 1.1952 0.101 Uiso 1 1 calc R . . . .
C161 C 0.4575(6) 0.8302(4) 1.1559(3) 0.071(2) Uani 1 1 d . . . . .
H161 H 0.4069 0.8480 1.1935 0.085 Uiso 1 1 calc R . . . .
C162 C 0.4581(5) 0.8645(3) 1.1004(3) 0.0528(17) Uani 1 1 d . . . . .
C163 C 0.3832(5) 0.9275(4) 1.0996(3) 0.0511(15) Uani 1 1 d . . . . .
C164 C 0.3052(6) 0.9544(5) 1.1521(3) 0.069(2) Uani 1 1 d . . . . .
H164 H 0.3011 0.9307 1.1896 0.083 Uiso 1 1 calc R . . . .
C165 C 0.2352(6) 1.0135(6) 1.1511(4) 0.079(2) Uani 1 1 d . . . . .
H165 H 0.1833 1.0304 1.1873 0.095 Uiso 1 1 calc R . . . .
C166 C 0.2403(5) 1.0487(5) 1.0968(4) 0.069(2) Uani 1 1 d . . . . .
H166 H 0.1921 1.0904 1.0960 0.083 Uiso 1 1 calc R . . . .
C167 C 0.3148(4) 1.0233(4) 1.0446(3) 0.0544(15) Uani 1 1 d . . . . .
H167 H 0.3170 1.0478 1.0076 0.065 Uiso 1 1 calc R . . . .
C168 C 0.3878(4) 0.9627(3) 1.0433(3) 0.0446(13) Uani 1 1 d . . . . .
C169 C 0.4672(4) 0.9343(3) 0.9870(3) 0.0395(12) Uani 1 1 d . . . . .
C170 C 0.4733(4) 0.9674(3) 0.9304(3) 0.0403(12) Uani 1 1 d . . . . .
H170 H 0.4256 1.0103 0.9302 0.048 Uiso 1 1 calc R . . . .
C171 C 0.6539(3) 1.0757(3) 0.5288(2) 0.0307(10) Uani 1 1 d . . . . .
C173 C 0.5911(4) 1.0331(3) 0.4752(3) 0.0405(12) Uani 1 1 d . . . . .
H173 H 0.5671 0.9997 0.4705 0.049 Uiso 1 1 calc R . . . .
C174 C 0.5971(4) 1.0834(4) 0.4319(3) 0.0461(13) Uani 1 1 d . . . . .
H174 H 0.5776 1.0846 0.3981 0.055 Uiso 1 1 calc R . . . .
C175 C 0.6318(4) 1.1317(3) 0.4387(3) 0.0454(13) Uani 1 1 d . . . . .
H175 H 0.6360 1.1675 0.4101 0.054 Uiso 1 1 calc R . . . .
C176 C 0.6606(4) 1.1277(3) 0.4878(3) 0.0380(11) Uani 1 1 d . . . . .
H176 H 0.6849 1.1606 0.4931 0.046 Uiso 1 1 calc R . . . .
C181 C 0.8059(3) 0.9876(3) 0.5464(3) 0.0390(11) Uani 1 1 d . . . . .
C182 C 0.8522(4) 0.9860(3) 0.4822(3) 0.0488(14) Uani 1 1 d . . . . .
H182 H 0.8271 1.0218 0.4585 0.059 Uiso 1 1 calc R . . . .
C183 C 0.9354(4) 0.9323(4) 0.4523(4) 0.068(2) Uani 1 1 d . . . . .
H183 H 0.9671 0.9315 0.4083 0.082 Uiso 1 1 calc R . . . .
C184 C 0.9713(5) 0.8810(4) 0.4863(5) 0.079(3) Uani 1 1 d . . . . .
H184 H 1.0281 0.8445 0.4656 0.095 Uiso 1 1 calc R . . . .
C185 C 0.9276(5) 0.8810(4) 0.5492(5) 0.073(2) Uani 1 1 d . . . . .
H185 H 0.9542 0.8451 0.5721 0.088 Uiso 1 1 calc R . . . .
C186 C 0.8431(4) 0.9337(3) 0.5805(4) 0.0544(16) Uani 1 1 d . . . . .
H186 H 0.8118 0.9329 0.6242 0.065 Uiso 1 1 calc R . . . .
C191 C 0.7061(3) 1.1469(3) 0.6086(2) 0.0349(11) Uani 1 1 d . . . . .
C192 C 0.7704(3) 1.1657(3) 0.5707(3) 0.0422(12) Uani 1 1 d . . . . .
H192 H 0.8146 1.1310 0.5332 0.051 Uiso 1 1 calc R . . . .
C193 C 0.7699(4) 1.2355(3) 0.5878(3) 0.0507(15) Uani 1 1 d . . . . .
H193 H 0.8137 1.2484 0.5619 0.061 Uiso 1 1 calc R . . . .
C194 C 0.7055(4) 1.2861(3) 0.6426(3) 0.0528(16) Uani 1 1 d . . . . .
H194 H 0.7051 1.3336 0.6540 0.063 Uiso 1 1 calc R . . . .
C195 C 0.6432(4) 1.2680(3) 0.6798(3) 0.0452(14) Uani 1 1 d . . . . .
H195 H 0.5994 1.3031 0.7172 0.054 Uiso 1 1 calc R . . . .
C196 C 0.6420(3) 1.1991(3) 0.6643(3) 0.0400(12) Uani 1 1 d . . . . .
H196 H 0.5981 1.1871 0.6912 0.048 Uiso 1 1 calc R . . . .
Cl31 Cl 0.9803(3) 0.7198(3) 0.6691(2) 0.0843(12) Uani 0.5 1 d D . P . .
Cl32 Cl 0.8187(3) 0.8532(2) 0.7239(2) 0.0878(13) Uani 0.5 1 d D . P . .
C301 C 0.9134(8) 0.7963(7) 0.7284(7) 0.099(7) Uani 0.5 1 d D . P . .
H30A H 0.9424 0.8290 0.7291 0.118 Uiso 0.5 1 calc R . P . .
H30B H 0.9016 0.7774 0.7703 0.118 Uiso 0.5 1 calc R . P . .
P201 P 0.15549(14) 0.79811(13) 0.60992(12) 0.0767(5) Uani 1 1 d . U . . .
F202 F 0.0862(2) 0.8288(2) 0.67872(18) 0.0543(8) Uani 1 1 d . U . . .
F203 F 0.1003(4) 0.8231(4) 0.5746(2) 0.0987(15) Uani 1 1 d . U . . .
F204 F 0.2313(4) 0.7634(4) 0.5410(3) 0.135(2) Uani 1 1 d . U . . .
F205 F 0.2227(3) 0.7603(3) 0.6340(3) 0.1152(17) Uani 1 1 d . U . . .
F206 F 0.1461(6) 0.7206(4) 0.6123(4) 0.142(2) Uani 1 1 d . U . . .
F207 F 0.1641(3) 0.8775(3) 0.6094(2) 0.0786(11) Uani 1 1 d . U . . .
P211 P 0.12980(13) 0.33118(13) 0.11432(10) 0.0672(5) Uani 1 1 d . . . . .
F212 F 0.1299(3) 0.4134(3) 0.1092(2) 0.0812(13) Uani 1 1 d . . . . .
F213 F 0.0687(3) 0.3588(3) 0.1877(2) 0.0900(15) Uani 1 1 d . . . . .
F214 F 0.1307(6) 0.2500(4) 0.1185(4) 0.134(3) Uani 1 1 d . . . . .
F215 F 0.1930(4) 0.3033(3) 0.0406(2) 0.1030(17) Uani 1 1 d . . . . .
F216 F 0.2079(3) 0.3055(3) 0.1351(3) 0.0890(14) Uani 1 1 d . . . . .
F217 F 0.0516(4) 0.3614(4) 0.0939(3) 0.1082(19) Uani 1 1 d . . . . .
C401 C 0.9592(7) 0.6779(6) 0.5082(6) 0.103(3) Uani 1 1 d . . . . .
H40A H 0.9645 0.7135 0.4774 0.154 Uiso 1 1 calc GR . . . .
H40B H 0.9912 0.6770 0.5345 0.154 Uiso 1 1 calc GR . . . .
H40C H 0.9000 0.6949 0.5364 0.154 Uiso 1 1 calc GR . . . .
C402 C 0.9940(6) 0.5963(6) 0.4705(5) 0.092(3) Uani 1 1 d . . . . .
H40D H 0.9640 0.5980 0.4418 0.110 Uiso 1 1 calc R . . . .
H40E H 1.0542 0.5788 0.4429 0.110 Uiso 1 1 calc R . . . .
C403 C 0.9838(5) 0.5403(5) 0.5153(4) 0.080(2) Uani 1 1 d . . . . .
H40F H 1.0125 0.5407 0.5446 0.096 Uiso 1 1 calc R . . . .
H40G H 0.9233 0.5588 0.5426 0.096 Uiso 1 1 calc R . . . .
C411 C 0.9985(10) 0.1911(9) 0.1017(8) 0.161(4) Uani 1 1 d . U . . .
H41A H 0.9898 0.1497 0.0849 0.241 Uiso 1 1 calc GR . . . .
H41B H 0.9836 0.1933 0.1485 0.241 Uiso 1 1 calc GR . . . .
H41C H 1.0576 0.1814 0.0803 0.241 Uiso 1 1 calc GR . . . .
C412 C 0.9455(8) 0.2643(8) 0.0890(5) 0.119(3) Uani 1 1 d D U . . .
H41D H 0.8859 0.2749 0.1127 0.143 Uiso 1 1 calc R . . . .
H41E H 0.9548 0.3058 0.1061 0.143 Uiso 1 1 calc R . . . .
C413 C 0.9615(5) 0.2661(4) 0.0206(4) 0.087(2) Uani 1 1 d D U . . .
H41F H 0.9494 0.2264 0.0040 0.104 Uiso 1 1 calc R . . . .
H41G H 1.0217 0.2530 -0.0035 0.104 Uiso 1 1 calc R . . . .
C414 C 0.9114(6) 0.3405(6) 0.0074(6) 0.124(3) Uani 1 1 d D U . . .
H41H H 0.8510 0.3549 0.0323 0.149 Uiso 1 1 calc R . . . .
H41I H 0.9251 0.3803 0.0219 0.149 Uiso 1 1 calc R . . . .
C415 C 0.9277(8) 0.3378(8) -0.0611(7) 0.143(4) Uani 1 1 d D U . . .
H41J H 0.9117 0.3002 -0.0761 0.172 Uiso 1 1 calc R . . . .
H41K H 0.9880 0.3231 -0.0869 0.172 Uiso 1 1 calc R . . . .
C416 C 0.8728(10) 0.4205(8) -0.0678(7) 0.161(4) Uani 1 1 d D . . . .
H41L H 0.8716 0.4203 -0.1112 0.241 Uiso 1 1 calc GR . . . .
H41M H 0.8967 0.4551 -0.0613 0.241 Uiso 1 1 calc GR . . . .
H41N H 0.8155 0.4381 -0.0352 0.241 Uiso 1 1 calc GR . . . .

loop_
_atom_site_aniso_label
_atom_site_aniso_U_11
_atom_site_aniso_U_22
_atom_site_aniso_U_33
_atom_site_aniso_U_23
_atom_site_aniso_U_13
_atom_site_aniso_U_12
Au1 0.03188(10) 0.02326(9) 0.03197(10) 0.00506(7) -0.01852(8) -0.01103(7)
Au2 0.03138(10) 0.03476(10) 0.02543(9) 0.00141(7) -0.01446(8) -0.01530(8)
Cu1 0.0338(3) 0.0260(3) 0.0266(3) 0.0025(3) -0.0149(3) -0.0115(3)
Cu2 0.0340(3) 0.0282(3) 0.0297(3) 0.0032(3) -0.0160(3) -0.0148(3)
P1 0.0327(6) 0.0276(5) 0.0378(6) 0.0087(5) -0.0207(5) -0.0130(5)
P2 0.0334(6) 0.0435(7) 0.0281(6) 0.0022(5) -0.0154(5) -0.0190(5)
P11 0.0376(12) 0.0258(12) 0.0300(13) -0.0013(9) -0.0157(10) -0.0093(8)
P11A 0.050(8) 0.013(5) 0.026(7) -0.006(4) -0.009(6) -0.004(4)
F11 0.065(2) 0.0302(15) 0.0352(16) -0.0053(12) -0.0229(15) -0.0013(14)
F12 0.055(3) 0.059(3) 0.067(3) 0.010(2) -0.008(2) -0.030(2)
F12A 0.069(15) 0.048(13) 0.047(13) -0.002(10) -0.019(11) -0.033(11)
O11 0.070(3) 0.037(2) 0.036(2) -0.0050(16) -0.029(2) -0.0057(19)
O12 0.053(2) 0.0364(19) 0.048(2) -0.0066(17) -0.0303(19) -0.0062(17)
N22 0.031(2) 0.0258(18) 0.031(2) 0.0021(16) -0.0130(17) -0.0083(16)
N72 0.037(2) 0.034(2) 0.033(2) 0.0025(17) -0.0158(17) -0.0184(18)
C1 0.037(2) 0.028(2) 0.029(2) 0.0043(18) -0.019(2) -0.0146(19)
C2 0.035(2) 0.027(2) 0.029(2) 0.0039(18) -0.0150(19) -0.0125(19)
C3 0.033(2) 0.032(2) 0.032(2) 0.0068(19) -0.016(2) -0.014(2)
C4 0.035(3) 0.035(2) 0.032(2) 0.002(2) -0.016(2) -0.013(2)
C5 0.041(3) 0.041(3) 0.029(2) 0.007(2) -0.020(2) -0.015(2)
C6 0.031(2) 0.036(2) 0.034(2) 0.011(2) -0.017(2) -0.014(2)
C7 0.038(3) 0.038(3) 0.044(3) 0.014(2) -0.027(2) -0.015(2)
C8 0.059(4) 0.049(3) 0.049(3) 0.010(3) -0.038(3) -0.011(3)
C9 0.077(5) 0.054(4) 0.069(4) 0.016(3) -0.056(4) -0.017(3)
C10 0.064(4) 0.049(3) 0.075(5) 0.020(3) -0.050(4) -0.010(3)
C11 0.052(3) 0.045(3) 0.065(4) 0.013(3) -0.037(3) -0.009(3)
C12 0.035(3) 0.039(3) 0.048(3) 0.014(2) -0.023(2) -0.014(2)
C13 0.035(3) 0.031(2) 0.047(3) 0.006(2) -0.021(2) -0.011(2)
C14 0.038(3) 0.042(3) 0.054(3) 0.010(3) -0.021(3) -0.008(2)
C15 0.044(3) 0.040(3) 0.051(3) -0.004(3) -0.021(3) -0.001(2)
C16 0.047(3) 0.038(3) 0.047(3) -0.003(2) -0.024(3) -0.004(2)
C17 0.036(3) 0.036(3) 0.045(3) 0.000(2) -0.021(2) -0.006(2)
C18 0.032(2) 0.032(2) 0.039(3) 0.008(2) -0.018(2) -0.013(2)
C19 0.032(2) 0.031(2) 0.037(3) 0.006(2) -0.019(2) -0.013(2)
C20 0.035(2) 0.033(2) 0.033(2) 0.005(2) -0.019(2) -0.013(2)
C21 0.034(2) 0.031(2) 0.034(2) 0.003(2) -0.016(2) -0.014(2)
C23 0.037(3) 0.026(2) 0.044(3) 0.006(2) -0.017(2) -0.008(2)
C24 0.045(3) 0.029(3) 0.065(4) 0.011(3) -0.027(3) -0.009(2)
C25 0.035(3) 0.043(3) 0.073(4) 0.012(3) -0.028(3) -0.012(2)
C26 0.039(3) 0.037(3) 0.059(4) 0.014(3) -0.023(3) -0.016(2)
C31 0.035(2) 0.030(2) 0.037(3) 0.009(2) -0.020(2) -0.015(2)
C32 0.039(3) 0.034(2) 0.040(3) 0.007(2) -0.022(2) -0.013(2)
C33 0.044(3) 0.035(3) 0.043(3) -0.001(2) -0.020(2) -0.007(2)
C34 0.056(3) 0.039(3) 0.035(3) 0.006(2) -0.022(2) -0.025(3)
C35 0.053(3) 0.050(3) 0.045(3) 0.015(3) -0.032(3) -0.031(3)
C36 0.040(3) 0.036(3) 0.045(3) 0.012(2) -0.026(2) -0.020(2)
C41 0.039(3) 0.037(3) 0.043(3) 0.016(2) -0.020(2) -0.017(2)
C42 0.052(4) 0.055(4) 0.047(3) 0.007(3) -0.010(3) -0.025(3)
C43 0.072(5) 0.074(5) 0.052(4) 0.011(4) -0.009(4) -0.036(4)
C44 0.063(4) 0.099(6) 0.067(5) 0.037(4) -0.022(4) -0.050(4)
C45 0.077(5) 0.087(5) 0.076(5) 0.045(4) -0.045(4) -0.064(4)
C46 0.058(4) 0.055(3) 0.053(3) 0.024(3) -0.035(3) -0.036(3)
C51 0.029(2) 0.027(2) 0.027(2) 0.0042(18) -0.0136(18) -0.0118(18)
C52 0.031(2) 0.028(2) 0.028(2) 0.0075(18) -0.0144(19) -0.0129(18)
C53 0.034(2) 0.026(2) 0.023(2) 0.0066(17) -0.0156(18) -0.0137(18)
C54 0.028(2) 0.029(2) 0.031(2) 0.0081(18) -0.0177(19) -0.0103(18)
C55 0.031(2) 0.025(2) 0.026(2) 0.0018(17) -0.0135(19) -0.0062(18)
C56 0.033(2) 0.023(2) 0.028(2) 0.0055(17) -0.0158(19) -0.0131(18)
C57 0.036(2) 0.021(2) 0.024(2) 0.0047(17) -0.0131(18) -0.0131(18)
C58 0.040(3) 0.026(2) 0.032(2) 0.0025(19) -0.014(2) -0.010(2)
C59 0.050(3) 0.032(2) 0.031(3) 0.000(2) -0.016(2) -0.011(2)
C60 0.061(3) 0.028(2) 0.033(3) 0.001(2) -0.025(3) -0.017(2)
C61 0.055(3) 0.033(2) 0.035(3) 0.008(2) -0.027(2) -0.026(2)
C62 0.041(3) 0.024(2) 0.030(2) 0.0076(18) -0.021(2) -0.0163(19)
C63 0.034(2) 0.029(2) 0.034(2) 0.0108(19) -0.019(2) -0.0165(19)
C64 0.041(3) 0.052(3) 0.043(3) 0.009(2) -0.028(2) -0.021(2)
C65 0.036(3) 0.063(4) 0.053(3) 0.009(3) -0.029(3) -0.013(3)
C66 0.032(3) 0.055(3) 0.052(3) -0.001(3) -0.019(3) -0.004(2)
C67 0.035(3) 0.047(3) 0.037(3) 0.002(2) -0.020(2) -0.011(2)
C68 0.032(2) 0.031(2) 0.028(2) 0.0079(18) -0.0158(19) -0.0129(19)
C69 0.029(2) 0.025(2) 0.025(2) 0.0054(17) -0.0128(18) -0.0113(18)
C70 0.027(2) 0.022(2) 0.031(2) 0.0027(17) -0.0136(18) -0.0077(17)
C71 0.038(3) 0.043(3) 0.032(3) 0.002(2) -0.017(2) -0.021(2)
C73 0.051(3) 0.048(3) 0.028(2) 0.005(2) -0.015(2) -0.032(3)
C74 0.056(3) 0.061(4) 0.033(3) 0.001(3) -0.018(3) -0.035(3)
C75 0.063(4) 0.082(4) 0.038(3) 0.004(3) -0.021(3) -0.052(4)
C76 0.052(3) 0.074(4) 0.032(3) 0.005(3) -0.019(2) -0.041(3)
C81 0.039(3) 0.049(3) 0.042(3) 0.006(2) -0.020(2) -0.024(2)
C82 0.034(3) 0.060(4) 0.048(3) 0.018(3) -0.017(2) -0.021(3)
C83 0.039(3) 0.060(4) 0.071(4) 0.023(3) -0.021(3) -0.016(3)
C84 0.039(3) 0.050(3) 0.088(5) 0.002(3) -0.025(3) -0.016(3)
C85 0.056(4) 0.062(4) 0.069(4) -0.015(3) -0.031(4) -0.010(3)
C86 0.053(4) 0.059(4) 0.049(3) -0.006(3) -0.027(3) -0.015(3)
C91 0.050(3) 0.052(3) 0.028(2) 0.008(2) -0.021(2) -0.028(3)
C92 0.046(3) 0.068(4) 0.057(4) 0.017(3) -0.018(3) -0.033(3)
C93 0.063(5) 0.097(6) 0.073(5) 0.031(4) -0.021(4) -0.052(5)
C94 0.085(6) 0.089(6) 0.078(5) 0.045(4) -0.037(4) -0.063(5)
C95 0.080(5) 0.063(4) 0.047(3) 0.019(3) -0.034(3) -0.040(4)
C96 0.053(3) 0.054(3) 0.032(3) 0.010(2) -0.023(2) -0.029(3)
Au3 0.04595(12) 0.03428(10) 0.03154(11) 0.00867(8) -0.01682(9) -0.02066(9)
Au4 0.05499(14) 0.06095(14) 0.03359(11) 0.01969(10) -0.02777(10) -0.03725(12)
Cu3 0.0737(6) 0.0516(5) 0.0366(4) 0.0185(4) -0.0336(4) -0.0422(4)
Cu4 0.0436(4) 0.0406(4) 0.0330(4) 0.0099(3) -0.0190(3) -0.0231(3)
P3 0.0480(7) 0.0303(6) 0.0331(6) 0.0025(5) -0.0129(6) -0.0199(6)
P4 0.0370(6) 0.0365(6) 0.0334(6) 0.0106(5) -0.0198(5) -0.0181(5)
P21 0.0513(8) 0.0339(6) 0.0338(6) 0.0110(5) -0.0198(6) -0.0223(6)
F21 0.053(2) 0.0503(19) 0.067(2) 0.0163(17) -0.0215(17) -0.0308(17)
F22 0.064(2) 0.0360(16) 0.0475(18) 0.0127(14) -0.0252(16) -0.0176(15)
O21 0.097(3) 0.040(2) 0.041(2) 0.0176(17) -0.040(2) -0.035(2)
O22 0.046(2) 0.055(2) 0.038(2) 0.0119(18) -0.0197(17) -0.0166(19)
N122 0.067(3) 0.034(2) 0.039(2) 0.0121(19) -0.030(2) -0.027(2)
N172 0.037(2) 0.040(2) 0.030(2) 0.0072(17) -0.0164(18) -0.0183(18)
C101 0.054(3) 0.042(3) 0.043(3) 0.013(2) -0.027(3) -0.027(3)
C102 0.047(3) 0.042(3) 0.037(3) 0.012(2) -0.020(2) -0.025(2)
C103 0.040(3) 0.038(3) 0.038(3) 0.007(2) -0.020(2) -0.018(2)
C104 0.056(3) 0.046(3) 0.039(3) 0.015(2) -0.027(3) -0.029(3)
C105 0.045(3) 0.039(3) 0.046(3) 0.012(2) -0.025(2) -0.020(2)
C106 0.036(3) 0.042(3) 0.041(3) 0.010(2) -0.022(2) -0.019(2)
C107 0.037(3) 0.045(3) 0.047(3) 0.002(2) -0.022(2) -0.016(2)
C108 0.049(3) 0.048(3) 0.055(4) 0.003(3) -0.024(3) -0.020(3)
C109 0.052(4) 0.048(3) 0.074(5) -0.006(3) -0.028(3) -0.017(3)
C110 0.047(4) 0.070(4) 0.058(4) -0.013(3) -0.018(3) -0.016(3)
C111 0.047(3) 0.068(4) 0.047(3) 0.002(3) -0.017(3) -0.021(3)
C112 0.035(3) 0.057(3) 0.045(3) 0.009(3) -0.020(2) -0.019(3)
C113 0.029(2) 0.052(3) 0.044(3) 0.011(3) -0.018(2) -0.013(2)
C114 0.038(3) 0.073(4) 0.051(4) 0.021(3) -0.018(3) -0.017(3)
C115 0.051(4) 0.075(5) 0.065(4) 0.038(4) -0.021(3) -0.023(3)
C116 0.045(3) 0.058(4) 0.075(5) 0.035(4) -0.012(3) -0.017(3)
C117 0.044(3) 0.047(3) 0.062(4) 0.020(3) -0.016(3) -0.016(3)
C118 0.032(3) 0.046(3) 0.047(3) 0.015(2) -0.017(2) -0.016(2)
C119 0.035(3) 0.041(3) 0.039(3) 0.011(2) -0.017(2) -0.019(2)
C120 0.041(3) 0.035(3) 0.043(3) 0.009(2) -0.018(2) -0.017(2)
C121 0.064(4) 0.036(3) 0.043(3) 0.005(2) -0.017(3) -0.033(3)
C123 0.096(5) 0.034(3) 0.057(4) 0.011(3) -0.045(4) -0.034(3)
C124 0.100(6) 0.035(3) 0.059(4) -0.010(3) -0.015(4) -0.025(4)
C125 0.080(5) 0.048(4) 0.088(6) -0.023(4) 0.008(4) -0.029(4)
C126 0.072(5) 0.041(3) 0.081(5) -0.015(3) 0.002(4) -0.034(3)
C131 0.054(3) 0.039(3) 0.033(3) 0.006(2) -0.019(2) -0.028(3)
C132 0.060(4) 0.041(3) 0.034(3) 0.005(2) -0.018(3) -0.027(3)
C133 0.084(5) 0.051(3) 0.048(3) 0.017(3) -0.038(3) -0.034(3)
C134 0.105(6) 0.056(4) 0.045(3) 0.020(3) -0.041(4) -0.055(4)
C135 0.089(5) 0.061(4) 0.034(3) 0.005(3) -0.019(3) -0.054(4)
C136 0.066(4) 0.049(3) 0.035(3) 0.007(2) -0.015(3) -0.040(3)
C141 0.047(3) 0.025(2) 0.042(3) -0.004(2) -0.018(2) -0.012(2)
C142 0.057(3) 0.029(3) 0.059(4) 0.014(2) -0.031(3) -0.018(2)
C143 0.057(4) 0.034(3) 0.076(4) 0.014(3) -0.039(3) -0.017(3)
C144 0.050(3) 0.031(3) 0.077(4) 0.005(3) -0.033(3) -0.016(2)
C145 0.052(3) 0.037(3) 0.060(4) 0.006(3) -0.018(3) -0.026(3)
C146 0.055(3) 0.032(3) 0.041(3) 0.000(2) -0.015(3) -0.023(2)
C151 0.076(4) 0.065(4) 0.042(3) 0.021(3) -0.037(3) -0.047(3)
C152 0.069(4) 0.055(3) 0.037(3) 0.015(3) -0.031(3) -0.040(3)
C153 0.063(4) 0.050(3) 0.032(3) 0.018(2) -0.029(3) -0.037(3)
C154 0.062(4) 0.065(4) 0.041(3) 0.010(3) -0.025(3) -0.038(3)
C155 0.062(4) 0.048(3) 0.052(3) 0.012(3) -0.033(3) -0.029(3)
C156 0.065(4) 0.044(3) 0.038(3) 0.011(2) -0.031(3) -0.033(3)
C157 0.089(5) 0.038(3) 0.046(3) 0.019(2) -0.046(3) -0.042(3)
C158 0.103(6) 0.049(3) 0.061(4) 0.021(3) -0.057(4) -0.046(4)
C159 0.137(8) 0.040(3) 0.081(5) 0.030(4) -0.082(6) -0.048(4)
C160 0.188(10) 0.045(4) 0.050(4) 0.023(3) -0.066(6) -0.062(5)
C161 0.152(8) 0.040(3) 0.031(3) 0.017(3) -0.040(4) -0.047(4)
C162 0.105(5) 0.040(3) 0.037(3) 0.013(2) -0.037(3) -0.045(3)
C163 0.089(5) 0.048(3) 0.036(3) 0.011(2) -0.028(3) -0.045(3)
C164 0.104(6) 0.074(5) 0.045(4) 0.015(3) -0.021(4) -0.061(5)
C165 0.084(6) 0.091(6) 0.065(5) 0.009(4) -0.011(4) -0.055(5)
C166 0.061(4) 0.074(5) 0.064(5) -0.004(4) -0.012(4) -0.032(4)
C167 0.067(4) 0.055(4) 0.053(4) 0.006(3) -0.028(3) -0.033(3)
C168 0.071(4) 0.042(3) 0.039(3) 0.009(2) -0.026(3) -0.036(3)
C169 0.067(4) 0.039(3) 0.032(3) 0.010(2) -0.029(3) -0.033(3)
C170 0.064(4) 0.041(3) 0.032(3) 0.011(2) -0.027(3) -0.031(3)
C171 0.033(2) 0.030(2) 0.030(2) 0.0041(19) -0.014(2) -0.0128(19)
C173 0.047(3) 0.050(3) 0.035(3) 0.009(2) -0.021(2) -0.027(3)
C174 0.052(3) 0.062(4) 0.036(3) 0.014(3) -0.026(3) -0.027(3)
C175 0.059(4) 0.046(3) 0.042(3) 0.018(2) -0.025(3) -0.028(3)
C176 0.050(3) 0.036(3) 0.036(3) 0.012(2) -0.023(2) -0.019(2)
C181 0.041(3) 0.031(2) 0.053(3) 0.008(2) -0.025(3) -0.017(2)
C182 0.042(3) 0.039(3) 0.057(4) 0.006(3) -0.014(3) -0.014(2)
C183 0.044(4) 0.056(4) 0.081(5) -0.005(4) -0.009(3) -0.012(3)
C184 0.044(4) 0.049(4) 0.129(8) -0.010(5) -0.036(5) -0.002(3)
C185 0.068(5) 0.043(4) 0.114(7) 0.015(4) -0.056(5) -0.010(3)
C186 0.061(4) 0.038(3) 0.075(4) 0.014(3) -0.042(4) -0.018(3)
C191 0.037(3) 0.036(3) 0.036(3) 0.004(2) -0.023(2) -0.012(2)
C192 0.039(3) 0.036(3) 0.052(3) 0.002(2) -0.020(2) -0.014(2)
C193 0.044(3) 0.040(3) 0.074(4) 0.003(3) -0.029(3) -0.019(3)
C194 0.060(4) 0.030(3) 0.079(4) 0.001(3) -0.049(4) -0.011(3)
C195 0.046(3) 0.034(3) 0.052(3) -0.005(2) -0.034(3) 0.000(2)
C196 0.038(3) 0.044(3) 0.035(3) 0.003(2) -0.021(2) -0.008(2)
Cl31 0.072(2) 0.085(3) 0.115(3) 0.031(2) -0.042(2) -0.047(2)
Cl32 0.133(4) 0.054(2) 0.063(2) 0.0135(17) -0.032(2) -0.033(2)
C301 0.17(2) 0.080(12) 0.079(12) 0.041(10) -0.075(14) -0.063(13)
P201 0.0636(11) 0.0758(12) 0.0790(13) 0.0263(10) -0.0288(10) -0.0180(10)
F202 0.0497(18) 0.0498(18) 0.0578(18) 0.0141(14) -0.0226(14) -0.0147(15)
F203 0.092(3) 0.144(4) 0.070(3) 0.021(3) -0.037(2) -0.055(3)
F204 0.104(3) 0.138(4) 0.116(3) 0.028(3) -0.027(3) -0.019(3)
F205 0.065(3) 0.099(3) 0.146(4) 0.043(3) -0.037(3) -0.007(2)
F206 0.171(5) 0.109(3) 0.132(4) 0.018(3) -0.041(4) -0.062(3)
F207 0.080(3) 0.083(2) 0.081(3) 0.038(2) -0.035(2) -0.039(2)
P211 0.0644(11) 0.0822(13) 0.0615(11) -0.0048(9) -0.0175(9) -0.0437(10)
F212 0.076(3) 0.091(3) 0.080(3) -0.003(2) -0.018(2) -0.049(3)
F213 0.060(3) 0.130(4) 0.070(3) 0.014(3) -0.013(2) -0.042(3)
F214 0.204(8) 0.117(5) 0.145(6) 0.033(4) -0.084(6) -0.114(5)
F215 0.117(4) 0.105(4) 0.062(3) -0.021(3) -0.015(3) -0.040(3)
F216 0.060(3) 0.102(4) 0.091(3) -0.012(3) -0.021(2) -0.029(3)
F217 0.101(4) 0.174(6) 0.102(4) 0.038(4) -0.056(3) -0.094(4)
C401 0.105(8) 0.099(7) 0.119(9) 0.015(6) -0.053(7) -0.049(6)
C402 0.069(5) 0.123(8) 0.106(7) 0.032(6) -0.058(5) -0.043(5)
C403 0.059(5) 0.103(6) 0.082(6) 0.013(5) -0.037(4) -0.031(5)
C411 0.139(8) 0.158(7) 0.165(8) 0.007(6) -0.042(7) -0.059(6)
C412 0.092(6) 0.135(7) 0.131(5) -0.005(5) -0.017(5) -0.072(5)
C413 0.054(4) 0.074(4) 0.122(5) -0.028(4) -0.012(4) -0.038(3)
C414 0.066(5) 0.119(6) 0.167(7) 0.017(6) -0.016(5) -0.045(5)
C415 0.103(8) 0.186(11) 0.175(7) 0.047(7) -0.045(6) -0.102(8)
C416 0.139(8) 0.158(7) 0.165(8) 0.007(6) -0.042(7) -0.059(6)

loop_
_atom_type_symbol
_atom_type_description
_atom_type_scat_dispersion_real
_atom_type_scat_dispersion_imag
_atom_type_scat_source
C C 0.0181 0.0091 'International Tables Vol C Tables 4.2.6.8 and 6.1.1.4'
H H 0.0000 0.0000 'International Tables Vol C Tables 4.2.6.8 and 6.1.1.4'
Au Au -4.4197 7.2980 'International Tables Vol C Tables 4.2.6.8 and 6.1.1.4'
Cl Cl 0.3639 0.7018 'International Tables Vol C Tables 4.2.6.8 and 6.1.1.4'
Cu Cu -1.9646 0.5888 'International Tables Vol C Tables 4.2.6.8 and 6.1.1.4'
F F 0.0727 0.0534 'International Tables Vol C Tables 4.2.6.8 and 6.1.1.4'
N N 0.0311 0.0180 'International Tables Vol C Tables 4.2.6.8 and 6.1.1.4'
O O 0.0492 0.0322 'International Tables Vol C Tables 4.2.6.8 and 6.1.1.4'
P P 0.2955 0.4335 'International Tables Vol C Tables 4.2.6.8 and 6.1.1.4'

loop_
_exptl_crystal_face_index_h
_exptl_crystal_face_index_k
_exptl_crystal_face_index_l
_exptl_crystal_face_perp_dist
10 0 0 0.0010
-10 0 0 0.0072
3 12 -6 0.0564
-4 2 -14 0.0557
5 0 15 0.0443
7 10 9 0.0393
-7 -10 -9 0.0317
-5 -12 2 0.0656
-7 -9 -10 0.0332
3 -6 -7 0.0193

loop_
_geom_angle_atom_site_label_1
_geom_angle_atom_site_label_2
_geom_angle_atom_site_label_3
_geom_angle
_geom_angle_site_symmetry_1
_geom_angle_site_symmetry_3
_geom_angle_publ_flag
P1 Au1 Cu1 76.91(3) . . ?
C1 Au1 Cu1 108.72(13) . . ?
C1 Au1 P1 173.43(13) . . ?
P2 Au2 Cu2 79.77(4) . . ?
C51 Au2 Cu2 108.32(13) . . ?
C51 Au2 P2 170.08(13) . . ?
O11 Cu1 Au1 89.73(12) . . ?
N22 Cu1 Au1 95.97(12) . . ?
N22 Cu1 O11 92.42(17) . . ?
N22 Cu1 C52 119.29(17) . . ?
C51 Cu1 Au1 87.20(13) . . ?
C51 Cu1 O11 112.23(18) . . ?
C51 Cu1 N22 155.19(17) . . ?
C51 Cu1 C52 35.98(18) . . ?
C52 Cu1 Au1 95.86(13) . . ?
C52 Cu1 O11 146.83(19) . . ?
O12 Cu2 Au2 99.86(13) . . ?
O12 Cu2 N72 94.38(16) . . ?
O12 Cu2 C1 111.62(18) . . ?
O12 Cu2 C2 142.60(19) . . ?
N72 Cu2 Au2 95.09(12) . . ?
N72 Cu2 C1 152.27(18) . . ?
N72 Cu2 C2 116.99(18) . . ?
C1 Cu2 Au2 89.93(14) . . ?
C1 Cu2 C2 35.29(19) . . ?
C2 Cu2 Au2 97.20(14) . . ?
C21 P1 Au1 116.67(15) . . ?
C31 P1 Au1 112.87(16) . . ?
C31 P1 C21 102.9(2) . . ?
C41 P1 Au1 112.75(17) . . ?
C41 P1 C21 103.1(2) . . ?
C41 P1 C31 107.5(2) . . ?
C71 P2 Au2 117.70(17) . . ?
C81 P2 Au2 109.03(16) . . ?
C81 P2 C71 106.8(2) . . ?
C81 P2 C91 107.1(3) . . ?
C91 P2 Au2 112.81(17) . . ?
C91 P2 C71 102.8(2) . . ?
F11 P11 F12 96.9(3) . . ?
O11 P11 F11 108.1(3) . . ?
O11 P11 F12 106.3(3) . . ?
O12 P11 F11 109.5(3) . . ?
O12 P11 F12 107.1(3) . . ?
O12 P11 O11 125.2(3) . . ?
F11 P11A F12A 92.3(12) . . ?
O11 P11A F11 116.8(12) . . ?
O11 P11A F12A 97.3(14) . . ?
O11 P11A O12 132.1(11) . . ?
O12 P11A F11 105.6(10) . . ?
O12 P11A F12A 102.2(15) . . ?
P11 O11 Cu1 140.9(3) . . ?
P11A O11 Cu1 147.5(7) . . ?
P11 O12 Cu2 133.2(2) . . ?
P11A O12 Cu2 129.8(6) . . ?
C21 N22 Cu1 122.8(3) . . ?
C23 N22 Cu1 119.4(3) . . ?
C23 N22 C21 117.5(4) . . ?
C71 N72 Cu2 124.3(3) . . ?
C73 N72 Cu2 118.1(3) . . ?
C73 N72 C71 117.6(4) . . ?
Cu2 C1 Au1 120.8(2) . . ?
C2 C1 Au1 166.5(4) . . ?
C2 C1 Cu2 72.5(3) . . ?
C1 C2 Cu2 72.2(3) . . ?
C1 C2 C3 163.3(5) . . ?
C3 C2 Cu2 124.5(3) . . ?
C4 C3 C2 122.2(4) . . ?
C20 C3 C2 118.9(4) . . ?
C20 C3 C4 118.9(4) . . ?
C5 C4 C3 120.1(5) . . ?
C4 C5 C6 122.1(4) . . ?
C5 C6 C7 121.8(4) . . ?
C5 C6 C19 118.4(4) . . ?
C19 C6 C7 119.8(4) . . ?
C8 C7 C6 121.3(5) . . ?
C12 C7 C6 119.7(4) . . ?
C12 C7 C8 119.0(5) . . ?
C9 C8 C7 121.3(6) . . ?
C10 C9 C8 119.8(6) . . ?
C9 C10 C11 120.4(6) . . ?
C10 C11 C12 121.4(6) . . ?
C7 C12 C11 118.2(5) . . ?
C7 C12 C13 120.4(4) . . ?
C11 C12 C13 121.4(5) . . ?
C14 C13 C12 121.3(5) . . ?
C14 C13 C18 119.0(5) . . ?
C18 C13 C12 119.7(5) . . ?
C15 C14 C13 121.5(5) . . ?
C14 C15 C16 119.7(5) . . ?
C17 C16 C15 119.9(5) . . ?
C16 C17 C18 121.4(5) . . ?
C13 C18 C19 120.1(4) . . ?
C17 C18 C13 118.5(5) . . ?
C17 C18 C19 121.3(4) . . ?
C6 C19 C18 120.0(4) . . ?
C20 C19 C6 118.5(4) . . ?
C20 C19 C18 121.5(4) . . ?
C3 C20 C19 121.9(4) . . ?
N22 C21 P1 115.8(3) . . ?
N22 C21 C26 122.0(5) . . ?
C26 C21 P1 122.0(4) . . ?
N22 C23 C24 124.0(5) . . ?
C25 C24 C23 118.6(5) . . ?
C24 C25 C26 118.4(5) . . ?
C21 C26 C25 119.5(5) . . ?
C32 C31 P1 118.7(4) . . ?
C32 C31 C36 119.6(5) . . ?
C36 C31 P1 121.7(4) . . ?
C31 C32 C33 120.2(5) . . ?
C34 C33 C32 120.0(5) . . ?
C35 C34 C33 119.9(5) . . ?
C34 C35 C36 120.6(5) . . ?
C35 C36 C31 119.6(5) . . ?
C42 C41 P1 117.3(4) . . ?
C42 C41 C46 120.1(5) . . ?
C46 C41 P1 122.6(5) . . ?
C43 C42 C41 119.3(6) . . ?
C42 C43 C44 120.3(7) . . ?
C45 C44 C43 121.4(7) . . ?
C44 C45 C46 119.3(6) . . ?
C41 C46 C45 119.6(6) . . ?
Cu1 C51 Au2 120.3(2) . . ?
C52 C51 Au2 166.9(4) . . ?
C52 C51 Cu1 72.4(3) . . ?
C51 C52 Cu1 71.6(3) . . ?
C51 C52 C53 159.3(5) . . ?
C53 C52 Cu1 129.0(3) . . ?
C54 C53 C52 118.5(4) . . ?
C70 C53 C52 122.4(4) . . ?
C70 C53 C54 119.1(4) . . ?
C55 C54 C53 119.4(4) . . ?
C54 C55 C56 122.2(4) . . ?
C55 C56 C57 121.6(4) . . ?
C55 C56 C69 119.0(4) . . ?
C69 C56 C57 119.5(4) . . ?
C58 C57 C56 120.7(4) . . ?
C58 C57 C62 119.3(4) . . ?
C62 C57 C56 119.9(4) . . ?
C59 C58 C57 120.8(5) . . ?
C60 C59 C58 119.9(5) . . ?
C61 C60 C59 120.4(4) . . ?
C60 C61 C62 120.6(5) . . ?
C57 C62 C61 118.7(4) . . ?
C57 C62 C63 120.3(4) . . ?
C61 C62 C63 120.9(4) . . ?
C64 C63 C62 121.9(4) . . ?
C68 C63 C62 119.9(4) . . ?
C68 C63 C64 118.1(5) . . ?
C65 C64 C63 122.0(5) . . ?
C64 C65 C66 119.5(5) . . ?
C67 C66 C65 120.4(5) . . ?
C66 C67 C68 121.5(5) . . ?
C63 C68 C69 119.7(4) . . ?
C67 C68 C63 118.5(4) . . ?
C67 C68 C69 121.8(4) . . ?
C56 C69 C68 120.3(4) . . ?
C70 C69 C56 118.0(4) . . ?
C70 C69 C68 121.7(4) . . ?
C53 C70 C69 122.4(4) . . ?
N72 C71 P2 117.0(3) . . ?
N72 C71 C76 122.2(5) . . ?
C76 C71 P2 120.8(4) . . ?
N72 C73 C74 123.7(5) . . ?
C75 C74 C73 118.2(5) . . ?
C74 C75 C76 119.2(5) . . ?
C75 C76 C71 119.0(5) . . ?
C82 C81 P2 123.0(4) . . ?
C86 C81 P2 118.0(4) . . ?
C86 C81 C82 118.8(6) . . ?
C83 C82 C81 119.7(6) . . ?
C84 C83 C82 121.2(6) . . ?
C83 C84 C85 119.4(6) . . ?
C86 C85 C84 120.5(7) . . ?
C85 C86 C81 120.5(6) . . ?
C92 C91 P2 123.4(5) . . ?
C92 C91 C96 119.5(6) . . ?
C96 C91 P2 117.1(4) . . ?
C93 C92 C91 120.3(7) . . ?
C92 C93 C94 119.6(7) . . ?
C95 C94 C93 121.1(7) . . ?
C94 C95 C96 119.1(7) . . ?
C91 C96 C95 120.4(6) . . ?
P3 Au3 Cu3 79.67(4) . . ?
C101 Au3 Cu3 106.39(15) . . ?
C101 Au3 P3 173.92(15) . . ?
P4 Au4 Cu4 81.23(3) . . ?
C151 Au4 Cu4 103.85(16) . . ?
C151 Au4 P4 174.83(16) . . ?
O21 Cu3 Au3 98.24(11) . . ?
N122 Cu3 Au3 94.33(12) . . ?
N122 Cu3 O21 92.1(2) . . ?
N122 Cu3 C152 119.8(2) . . ?
C151 Cu3 Au3 85.88(17) . . ?
C151 Cu3 O21 112.6(2) . . ?
C151 Cu3 N122 155.1(2) . . ?
C151 Cu3 C152 35.3(2) . . ?
C152 Cu3 Au3 88.68(16) . . ?
C152 Cu3 O21 146.9(2) . . ?
O22 Cu4 Au4 98.79(12) . . ?
N172 Cu4 Au4 94.89(11) . . ?
N172 Cu4 O22 90.35(17) . . ?
N172 Cu4 C101 156.3(2) . . ?
C101 Cu4 Au4 93.13(15) . . ?
C101 Cu4 O22 110.4(2) . . ?
C102 Cu4 Au4 101.42(15) . . ?
C102 Cu4 O22 140.7(2) . . ?
C102 Cu4 N172 120.7(2) . . ?
C102 Cu4 C101 35.6(2) . . ?
C121 P3 Au3 115.47(19) . . ?
C131 P3 Au3 114.8(2) . . ?
C131 P3 C121 104.5(3) . . ?
C131 P3 C141 105.5(2) . . ?
C141 P3 Au3 112.45(18) . . ?
C141 P3 C121 102.9(3) . . ?
C171 P4 Au4 115.85(16) . . ?
C181 P4 Au4 113.24(19) . . ?
C181 P4 C171 103.4(2) . . ?
C181 P4 C191 106.9(2) . . ?
C191 P4 Au4 111.38(18) . . ?
C191 P4 C171 105.3(2) . . ?
F22 P21 F21 98.4(2) . . ?
O21 P21 F21 108.8(2) . . ?
O21 P21 F22 108.3(2) . . ?
O21 P21 O22 122.2(3) . . ?
O22 P21 F21 107.9(2) . . ?
O22 P21 F22 108.5(2) . . ?
P21 O21 Cu3 129.3(2) . . ?
P21 O22 Cu4 135.4(2) . . ?
C121 N122 Cu3 124.9(4) . . ?
C121 N122 C123 117.2(6) . . ?
C123 N122 Cu3 117.6(4) . . ?
C171 N172 Cu4 124.3(3) . . ?
C173 N172 Cu4 115.5(3) . . ?
C173 N172 C171 118.0(4) . . ?
Au3 C101 Cu4 118.2(3) . . ?
C102 C101 Au3 169.7(5) . . ?
C102 C101 Cu4 72.0(4) . . ?
C101 C102 Cu4 72.4(4) . . ?
C101 C102 C103 159.7(6) . . ?
C103 C102 Cu4 127.0(4) . . ?
C104 C103 C102 119.0(5) . . ?
C120 C103 C102 122.2(5) . . ?
C120 C103 C104 118.7(5) . . ?
C105 C104 C103 120.1(5) . . ?
C104 C105 C106 121.8(5) . . ?
C105 C106 C107 122.7(5) . . ?
C105 C106 C119 119.0(5) . . ?
C119 C106 C107 118.3(5) . . ?
C108 C107 C106 119.7(5) . . ?
C112 C107 C106 120.3(5) . . ?
C112 C107 C108 119.9(5) . . ?
C109 C108 C107 120.2(6) . . ?
C108 C109 C110 120.4(7) . . ?
C111 C110 C109 120.1(6) . . ?
C110 C111 C112 121.5(7) . . ?
C107 C112 C111 117.9(6) . . ?
C107 C112 C113 120.6(5) . . ?
C111 C112 C113 121.4(6) . . ?
C114 C113 C112 121.7(6) . . ?
C118 C113 C112 119.7(5) . . ?
C118 C113 C114 118.6(6) . . ?
C115 C114 C113 121.2(7) . . ?
C116 C115 C114 119.5(6) . . ?
C117 C116 C115 120.2(7) . . ?
C116 C117 C118 121.2(7) . . ?
C113 C118 C119 119.5(5) . . ?
C117 C118 C113 119.1(5) . . ?
C117 C118 C119 121.4(5) . . ?
C106 C119 C118 120.8(5) . . ?
C106 C119 C120 117.8(5) . . ?
C120 C119 C118 121.3(5) . . ?
C103 C120 C119 122.4(5) . . ?
N122 C121 P3 116.7(5) . . ?
N122 C121 C126 122.1(5) . . ?
C126 C121 P3 121.1(4) . . ?
N122 C123 C124 123.4(6) . . ?
C123 C124 C125 119.1(6) . . ?
C124 C125 C126 118.6(8) . . ?
C125 C126 C121 119.5(6) . . ?
C132 C131 P3 119.1(4) . . ?
C132 C131 C136 119.3(5) . . ?
C136 C131 P3 121.5(5) . . ?
C133 C132 C131 121.1(6) . . ?
C132 C133 C134 119.8(7) . . ?
C135 C134 C133 119.7(6) . . ?
C134 C135 C136 120.9(6) . . ?
C135 C136 C131 119.2(6) . . ?
C142 C141 P3 117.9(4) . . ?
C146 C141 P3 122.5(4) . . ?
C146 C141 C142 119.6(5) . . ?
C143 C142 C141 119.6(6) . . ?
C144 C143 C142 120.7(6) . . ?
C143 C144 C145 119.8(6) . . ?
C146 C145 C144 119.6(6) . . ?
C141 C146 C145 120.7(6) . . ?
Cu3 C151 Au4 113.4(3) . . ?
C152 C151 Au4 172.3(5) . . ?
C152 C151 Cu3 73.4(5) . . ?
C151 C152 Cu3 71.3(4) . . ?
C151 C152 C153 162.9(7) . . ?
C153 C152 Cu3 125.6(5) . . ?
C154 C153 C152 120.1(6) . . ?
C170 C153 C152 120.5(6) . . ?
C170 C153 C154 119.5(5) . . ?
C155 C154 C153 119.3(6) . . ?
C154 C155 C156 121.7(6) . . ?
C155 C156 C157 121.4(6) . . ?
C169 C156 C155 118.9(5) . . ?
C169 C156 C157 119.7(6) . . ?
C158 C157 C156 120.5(6) . . ?
C162 C157 C156 119.5(6) . . ?
C162 C157 C158 120.0(6) . . ?
C159 C158 C157 120.0(8) . . ?
C160 C159 C158 120.2(8) . . ?
C159 C160 C161 120.7(6) . . ?
C160 C161 C162 121.4(8) . . ?
C157 C162 C163 120.9(5) . . ?
C161 C162 C157 117.6(7) . . ?
C161 C162 C163 121.5(7) . . ?
C164 C163 C162 122.4(6) . . ?
C164 C163 C168 118.1(7) . . ?
C168 C163 C162 119.5(6) . . ?
C165 C164 C163 122.1(7) . . ?
C164 C165 C166 119.6(8) . . ?
C167 C166 C165 119.8(8) . . ?
C166 C167 C168 122.6(7) . . ?
C163 C168 C169 119.5(6) . . ?
C167 C168 C163 117.7(6) . . ?
C167 C168 C169 122.8(5) . . ?
C156 C169 C168 120.9(5) . . ?
C156 C169 C170 118.3(5) . . ?
C170 C169 C168 120.8(5) . . ?
C153 C170 C169 122.3(6) . . ?
N172 C171 P4 115.1(4) . . ?
N172 C171 C176 121.7(4) . . ?
C176 C171 P4 123.0(4) . . ?
N172 C173 C174 123.0(5) . . ?
C175 C174 C173 118.5(5) . . ?
C174 C175 C176 119.2(5) . . ?
C171 C176 C175 119.6(5) . . ?
C182 C181 P4 123.3(4) . . ?
C182 C181 C186 119.3(6) . . ?
C186 C181 P4 117.4(5) . . ?
C181 C182 C183 120.3(6) . . ?
C184 C183 C182 119.8(8) . . ?
C185 C184 C183 121.3(7) . . ?
C184 C185 C186 120.3(7) . . ?
C181 C186 C185 118.9(7) . . ?
C192 C191 P4 123.7(4) . . ?
C192 C191 C196 118.6(5) . . ?
C196 C191 P4 117.7(4) . . ?
C191 C192 C193 120.0(5) . . ?
C194 C193 C192 120.0(6) . . ?
C195 C194 C193 120.2(5) . . ?
C194 C195 C196 121.2(5) . . ?
C195 C196 C191 119.9(6) . . ?
Cl31 C301 Cl32 117.2(7) . . ?
F202 P201 F204 176.2(3) . . ?
F202 P201 F206 88.9(3) . . ?
F202 P201 F207 89.8(3) . . ?
F203 P201 F202 97.1(3) . . ?
F203 P201 F204 86.6(4) . . ?
F203 P201 F205 168.2(4) . . ?
F203 P201 F206 88.9(4) . . ?
F203 P201 F207 91.8(3) . . ?
F204 P201 F207 90.8(4) . . ?
F205 P201 F202 93.3(3) . . ?
F205 P201 F204 83.0(4) . . ?
F205 P201 F206 85.7(4) . . ?
F205 P201 F207 93.8(3) . . ?
F206 P201 F204 90.4(4) . . ?
F206 P201 F207 178.6(4) . . ?
F212 P211 F216 89.0(3) . . ?
F213 P211 F212 90.7(3) . . ?
F213 P211 F215 178.8(3) . . ?
F213 P211 F216 89.6(3) . . ?
F213 P211 F217 90.1(3) . . ?
F214 P211 F212 179.3(4) . . ?
F214 P211 F213 90.1(4) . . ?
F214 P211 F215 90.3(4) . . ?
F214 P211 F216 90.8(4) . . ?
F214 P211 F217 92.3(4) . . ?
F215 P211 F212 89.0(3) . . ?
F215 P211 F216 89.3(3) . . ?
F215 P211 F217 91.0(3) . . ?
F217 P211 F212 87.9(3) . . ?
F217 P211 F216 176.9(3) . . ?
C403 C402 C401 111.7(9) . . ?
C403 C403 C402 116.5(10) 2_766 . ?
C413 C412 C411 113.7(11) . . ?
C412 C413 C414 113.8(9) . . ?
C415 C414 C413 111.1(10) . . ?
C414 C415 C416 105.3(11) . . ?

loop_
_geom_bond_atom_site_label_1
_geom_bond_atom_site_label_2
_geom_bond_distance
_geom_bond_site_symmetry_2
_geom_bond_publ_flag
Au1 Cu1 2.8889(7) . ?
Au1 P1 2.2846(11) . ?
Au1 C1 2.024(4) . ?
Au2 Cu2 2.8465(7) . ?
Au2 P2 2.2661(11) . ?
Au2 C51 2.008(4) . ?
Cu1 O11 2.011(4) . ?
Cu1 N22 2.000(4) . ?
Cu1 C51 2.000(5) . ?
Cu1 C52 2.009(5) . ?
Cu2 O12 2.006(4) . ?
Cu2 N72 2.008(4) . ?
Cu2 C1 2.012(4) . ?
Cu2 C2 2.015(5) . ?
P1 C21 1.832(5) . ?
P1 C31 1.811(5) . ?
P1 C41 1.809(5) . ?
P2 C71 1.833(5) . ?
P2 C81 1.807(6) . ?
P2 C91 1.815(6) . ?
P11 F11 1.533(4) . ?
P11 F12 1.548(6) . ?
P11 O11 1.454(5) . ?
P11 O12 1.441(5) . ?
P11A F11 1.536(15) . ?
P11A F12A 1.54(3) . ?
P11A O11 1.298(17) . ?
P11A O12 1.513(17) . ?
N22 C21 1.352(6) . ?
N22 C23 1.330(6) . ?
N72 C71 1.345(7) . ?
N72 C73 1.333(6) . ?
C1 C2 1.221(7) . ?
C2 C3 1.467(6) . ?
C3 C4 1.404(6) . ?
C3 C20 1.384(7) . ?
C4 C5 1.367(7) . ?
C5 C6 1.405(7) . ?
C6 C7 1.467(7) . ?
C6 C19 1.416(7) . ?
C7 C8 1.407(7) . ?
C7 C12 1.406(8) . ?
C8 C9 1.380(8) . ?
C9 C10 1.375(10) . ?
C10 C11 1.376(9) . ?
C11 C12 1.411(7) . ?
C12 C13 1.464(7) . ?
C13 C14 1.399(8) . ?
C13 C18 1.412(7) . ?
C14 C15 1.373(8) . ?
C15 C16 1.388(8) . ?
C16 C17 1.380(7) . ?
C17 C18 1.397(7) . ?
C18 C19 1.454(7) . ?
C19 C20 1.409(7) . ?
C21 C26 1.386(7) . ?
C23 C24 1.382(8) . ?
C24 C25 1.378(9) . ?
C25 C26 1.389(8) . ?
C31 C32 1.374(7) . ?
C31 C36 1.398(7) . ?
C32 C33 1.387(7) . ?
C33 C34 1.382(8) . ?
C34 C35 1.371(8) . ?
C35 C36 1.379(8) . ?
C41 C42 1.393(8) . ?
C41 C46 1.393(8) . ?
C42 C43 1.374(10) . ?
C43 C44 1.376(11) . ?
C44 C45 1.365(11) . ?
C45 C46 1.396(9) . ?
C51 C52 1.238(6) . ?
C52 C53 1.441(6) . ?
C53 C54 1.402(6) . ?
C53 C70 1.379(6) . ?
C54 C55 1.371(6) . ?
C55 C56 1.401(6) . ?
C56 C57 1.472(6) . ?
C56 C69 1.407(6) . ?
C57 C58 1.399(7) . ?
C57 C62 1.402(6) . ?
C58 C59 1.385(7) . ?
C59 C60 1.383(8) . ?
C60 C61 1.375(8) . ?
C61 C62 1.419(6) . ?
C62 C63 1.457(7) . ?
C63 C64 1.418(7) . ?
C63 C68 1.413(6) . ?
C64 C65 1.359(8) . ?
C65 C66 1.389(8) . ?
C66 C67 1.371(7) . ?
C67 C68 1.403(7) . ?
C68 C69 1.464(6) . ?
C69 C70 1.404(6) . ?
C71 C76 1.395(7) . ?
C73 C74 1.389(7) . ?
C74 C75 1.374(8) . ?
C75 C76 1.383(8) . ?
C81 C82 1.397(8) . ?
C81 C86 1.382(8) . ?
C82 C83 1.379(9) . ?
C83 C84 1.360(10) . ?
C84 C85 1.382(11) . ?
C85 C86 1.375(9) . ?
C91 C92 1.384(8) . ?
C91 C96 1.389(8) . ?
C92 C93 1.377(10) . ?
C93 C94 1.385(12) . ?
C94 C95 1.373(11) . ?
C95 C96 1.391(9) . ?
Au3 Cu3 2.8808(8) . ?
Au3 P3 2.2738(14) . ?
Au3 C101 2.009(6) . ?
Au4 Cu4 2.8389(7) . ?
Au4 P4 2.2667(13) . ?
Au4 C151 2.014(6) . ?
Cu3 O21 2.025(4) . ?
Cu3 N122 2.001(5) . ?
Cu3 C151 2.000(7) . ?
Cu3 C152 2.023(6) . ?
Cu4 O22 2.032(4) . ?
Cu4 N172 2.026(4) . ?
Cu4 C101 2.030(6) . ?
Cu4 C102 2.026(5) . ?
P3 C121 1.829(6) . ?
P3 C131 1.814(6) . ?
P3 C141 1.822(6) . ?
P4 C171 1.838(5) . ?
P4 C181 1.804(6) . ?
P4 C191 1.811(5) . ?
P21 F21 1.546(4) . ?
P21 F22 1.536(3) . ?
P21 O21 1.461(4) . ?
P21 O22 1.466(4) . ?
N122 C121 1.346(7) . ?
N122 C123 1.347(8) . ?
N172 C171 1.355(6) . ?
N172 C173 1.338(6) . ?
C101 C102 1.240(8) . ?
C102 C103 1.442(8) . ?
C103 C104 1.390(7) . ?
C103 C120 1.375(8) . ?
C104 C105 1.371(8) . ?
C105 C106 1.395(8) . ?
C106 C107 1.485(8) . ?
C106 C119 1.403(7) . ?
C107 C108 1.414(8) . ?
C107 C112 1.390(8) . ?
C108 C109 1.373(9) . ?
C109 C110 1.380(11) . ?
C110 C111 1.367(10) . ?
C111 C112 1.418(9) . ?
C112 C113 1.458(8) . ?
C113 C114 1.403(9) . ?
C113 C118 1.400(8) . ?
C114 C115 1.386(10) . ?
C115 C116 1.379(11) . ?
C116 C117 1.375(9) . ?
C117 C118 1.399(8) . ?
C118 C119 1.468(8) . ?
C119 C120 1.409(8) . ?
C121 C126 1.382(10) . ?
C123 C124 1.368(11) . ?
C124 C125 1.370(11) . ?
C125 C126 1.377(9) . ?
C131 C132 1.384(8) . ?
C131 C136 1.398(8) . ?
C132 C133 1.376(8) . ?
C133 C134 1.385(10) . ?
C134 C135 1.380(11) . ?
C135 C136 1.389(9) . ?
C141 C142 1.401(8) . ?
C141 C146 1.372(8) . ?
C142 C143 1.381(8) . ?
C143 C144 1.375(9) . ?
C144 C145 1.392(9) . ?
C145 C146 1.389(8) . ?
C151 C152 1.219(8) . ?
C152 C153 1.450(7) . ?
C153 C154 1.393(9) . ?
C153 C170 1.372(8) . ?
C154 C155 1.387(9) . ?
C155 C156 1.404(9) . ?
C156 C157 1.471(7) . ?
C156 C169 1.401(8) . ?
C157 C158 1.411(10) . ?
C157 C162 1.410(10) . ?
C158 C159 1.387(9) . ?
C159 C160 1.365(13) . ?
C160 C161 1.379(13) . ?
C161 C162 1.408(8) . ?
C162 C163 1.455(10) . ?
C163 C164 1.405(11) . ?
C163 C168 1.424(8) . ?
C164 C165 1.364(13) . ?
C165 C166 1.385(12) . ?
C166 C167 1.363(10) . ?
C167 C168 1.395(9) . ?
C168 C169 1.460(9) . ?
C169 C170 1.408(7) . ?
C171 C176 1.373(7) . ?
C173 C174 1.381(8) . ?
C174 C175 1.374(8) . ?
C175 C176 1.379(7) . ?
C181 C182 1.384(9) . ?
C181 C186 1.400(8) . ?
C182 C183 1.391(9) . ?
C183 C184 1.359(12) . ?
C184 C185 1.356(13) . ?
C185 C186 1.404(11) . ?
C191 C192 1.394(8) . ?
C191 C196 1.409(7) . ?
C192 C193 1.398(8) . ?
C193 C194 1.387(9) . ?
C194 C195 1.354(10) . ?
C195 C196 1.384(8) . ?
Cl31 C301 1.690(9) . ?
Cl32 C301 1.722(9) . ?
P201 F202 1.543(4) . ?
P201 F203 1.461(6) . ?
P201 F204 1.593(7) . ?
P201 F205 1.476(6) . ?
P201 F206 1.574(8) . ?
P201 F207 1.604(5) . ?
P211 F212 1.592(5) . ?
P211 F213 1.573(5) . ?
P211 F214 1.563(6) . ?
P211 F215 1.587(5) . ?
P211 F216 1.593(5) . ?
P211 F217 1.590(6) . ?
C401 C402 1.550(14) . ?
C402 C403 1.497(13) . ?
C403 C403 1.487(18) 2_766 ?
C411 C412 1.466(19) . ?
C412 C413 1.457(9) . ?
C413 C414 1.467(8) . ?
C414 C415 1.451(13) . ?
C415 C416 1.559(14) . ?

loop_
_exptl_oxdiff_crystal_face_indexfrac_h
_exptl_oxdiff_crystal_face_indexfrac_k
_exptl_oxdiff_crystal_face_indexfrac_l
_exptl_oxdiff_crystal_face_x
_exptl_oxdiff_crystal_face_y
_exptl_oxdiff_crystal_face_z
10.2126 -0.4144 0.1324 -0.0793 0.9948 -0.0646
-10.2126 0.4144 -0.1324 0.0793 -0.9948 0.0646
3.4023 11.5246 -5.6389 0.9440 0.0765 -0.3210
-4.0327 1.5989 -14.4243 0.7499 0.0578 0.6590
4.8058 0.0099 14.5401 -0.6591 -0.0503 -0.7503
7.4495 9.6538 9.2054 0.1588 0.0158 -0.9872
-7.4482 -9.7306 -9.0953 -0.1683 -0.0166 0.9856
-5.0267 -12.3871 1.9128 -0.8264 -0.0678 0.5589
-6.9956 -8.9915 -9.9989 -0.0851 0.0300 0.9898
2.9983 -6.0062 -6.9894 -0.0792 0.7695 0.6173
